data_4135268
loop_
_publ_author_name
'Tan, Yan Bing'
'Okayasu, Yoshinori'
'Katao, Shohei'
'Nishikawa, Yoshiko'
'Asanoma, Fumio'
'Yamada, Mihoko'
'Yuasa, Junpei'
'Kawai, Tsuyoshi'

_publ_section_title
;
 Visible Circularly Polarized Luminescence of Octanuclear Circular Eu(III)
 Helicate.
;
_journal_name_full 'Journal of the American Chemical Society'
_journal_paper_doi 10.1021/jacs.0c08229
_journal_year 2020
_chemical_absolute_configuration 'CHOOSE rm ad rmad syn or unk'
_chemical_formula_moiety 'C356 H208 F168 N24 O64 Tb8'
_chemical_formula_sum 'C356 H208 F168 N24 O64 Tb8'
_chemical_formula_weight 10308.82
_space_group_crystal_system tetragonal
_space_group_IT_number 79
_space_group_name_Hall 'I 4'
_space_group_name_H-M_alt 'I 4'
_atom_sites_solution_hydrogens geom
_atom_sites_solution_primary direct
_atom_sites_solution_secondary difmap
_cell_angle_alpha 90.0000
_cell_angle_beta 90.0000
_cell_angle_gamma 90.0000
_cell_formula_units_Z 2
_cell_length_a 30.7233(13)
_cell_length_b 30.7233(13)
_cell_length_c 23.0251(5)
_cell_measurement_reflns_used 96845
_cell_measurement_temperature 123
_cell_measurement_theta_max 25.34
_cell_measurement_theta_min 1.73
_cell_volume 21733.9(14)
_computing_cell_refinement 'RAPID AUTO'
_computing_data_collection 'RAPID AUTO (Rigaku, ????)'
_computing_data_reduction 'RAPID AUTO'
_computing_molecular_graphics 'CrystalStructure 4.3'
_computing_publication_material 'CrystalStructure 4.3 (Rigaku, 2019)'
_computing_structure_refinement 'SHELXL Version 2018/3 (Sheldrick, 2008)'
_computing_structure_solution 'SHELXT Version 2018/2 (Sheldrick, 2014)'
_diffrn_ambient_temperature 123
_diffrn_detector_area_resol_mean 10.000
_diffrn_measured_fraction_theta_full 0.999
_diffrn_measured_fraction_theta_max 0.997
_diffrn_measurement_device_type 'Rigaku R-AXIS RAPID'
_diffrn_measurement_method \w
_diffrn_radiation_type 'Mo K\a'
_diffrn_radiation_wavelength 0.71075
_diffrn_reflns_av_R_equivalents 0.0758
_diffrn_reflns_av_unetI/netI 0.0477
_diffrn_reflns_Laue_measured_fraction_full 0.999
_diffrn_reflns_Laue_measured_fraction_max 0.997
_diffrn_reflns_limit_h_max 36
_diffrn_reflns_limit_h_min -36
_diffrn_reflns_limit_k_max 37
_diffrn_reflns_limit_k_min -36
_diffrn_reflns_limit_l_max 26
_diffrn_reflns_limit_l_min -27
_diffrn_reflns_number 148244
_diffrn_reflns_point_group_measured_fraction_full 0.980
_diffrn_reflns_point_group_measured_fraction_max 0.977
_diffrn_reflns_theta_full 25.242
_diffrn_reflns_theta_max 25.350
_diffrn_reflns_theta_min 2.549
_diffrn_standards_number 0
_exptl_absorpt_coefficient_mu 1.420
_exptl_absorpt_correction_T_max 0.905
_exptl_absorpt_correction_T_min 0.411
_exptl_absorpt_correction_type multi-scan
_exptl_absorpt_process_details 'ABSCOR (Rigaku, 1995)'
_exptl_crystal_colour colorless
_exptl_crystal_density_diffrn 1.575
_exptl_crystal_density_method 'not measured'
_exptl_crystal_description prism
_exptl_crystal_F_000 10112.00
_exptl_crystal_size_max 0.300
_exptl_crystal_size_mid 0.070
_exptl_crystal_size_min 0.070
_refine_diff_density_max 1.49
_refine_diff_density_min -1.39
_refine_ls_abs_structure_details
;
 Flack x determined using 5739 quotients [(I+)-(I-)]/[(I+)+(I-)]
 (Parsons, Flack and Wagner, Acta Cryst. B69 (2013) 249-259).
;
_refine_ls_abs_structure_Flack 0.046(5)
_refine_ls_extinction_method none
_refine_ls_goodness_of_fit_ref 1.039
_refine_ls_hydrogen_treatment constr
_refine_ls_number_parameters 1424
_refine_ls_number_reflns 19473
_refine_ls_number_restraints 9
_refine_ls_R_factor_all 0.0746
_refine_ls_R_factor_gt 0.0489
_refine_ls_shift/su_max 0.045
_refine_ls_structure_factor_coef Fsqd
_refine_ls_weighting_details 'w = 1/[\s^2^(Fo^2^)+(0.0352P)^2^+116.2231P] where P=(Fo^2^+2Fc^2^)/3'
_refine_ls_weighting_scheme calc
_refine_ls_wR_factor_gt 0.1031
_refine_ls_wR_factor_ref 0.1171
_reflns_Friedel_coverage 0.908
_reflns_Friedel_fraction_full 0.960
_reflns_Friedel_fraction_max 0.956
_reflns_number_gt 14824
_reflns_number_total 19473
_reflns_threshold_expression F^2^>2.0\s(F^2^)
_cod_data_source_file ja0c08229_si_005.cif
_cod_data_source_block expt270
_cod_database_code 4135268

loop_
_space_group_symop_id
_space_group_symop_operation_xyz
1 +X,+Y,+Z
2 -X,-Y,+Z
3 -Y,+X,+Z
4 +Y,-X,+Z
5 1/2+X,1/2+Y,1/2+Z
6 1/2-X,1/2-Y,1/2+Z
7 1/2-Y,1/2+X,1/2+Z
8 1/2+Y,1/2-X,1/2+Z

loop_
_atom_site_label
_atom_site_type_symbol
_atom_site_fract_x
_atom_site_fract_y
_atom_site_fract_z
_atom_site_U_iso_or_equiv
_atom_site_adp_type
_atom_site_occupancy
_atom_site_site_symmetry_order
_atom_site_calc_flag
_atom_site_refinement_flags_posn
_atom_site_refinement_flags_adp
_atom_site_refinement_flags_occupancy
_atom_site_disorder_assembly
_atom_site_disorder_group
Tb1 Tb 0.32735(2) 0.32741(2) 0.68642(2) 0.05320(14) Uani 1 1 d . . . . .
Tb2 Tb 0.49680(2) 0.25596(2) 0.33478(3) 0.05511(14) Uani 1 1 d . . . . .
F1 F 0.4707(4) 0.3440(4) 0.9078(5) 0.130(4) Uani 1 1 d . . . . .
F2 F 0.4121(4) 0.3749(5) 0.9359(7) 0.176(6) Uani 1 1 d . . . . .
F3 F 0.4244(3) 0.3688(3) 0.8378(4) 0.103(3) Uani 1 1 d . . . . .
F4 F 0.4148(4) 0.2913(4) 0.9441(4) 0.140(4) Uani 1 1 d . . . . .
F5 F 0.3620(3) 0.3237(4) 0.8827(4) 0.108(3) Uani 1 1 d . . . . .
F6 F 0.4585(3) 0.2691(3) 0.8477(3) 0.100(3) Uani 1 1 d . . . . .
F7 F 0.3915(3) 0.2444(4) 0.8521(3) 0.103(3) Uani 1 1 d . . . . .
F8 F 0.3629(3) 0.1708(4) 0.4465(5) 0.122(4) Uani 1 1 d . . . . .
F9 F 0.3784(3) 0.1579(3) 0.3573(4) 0.104(3) Uani 1 1 d . . . . .
F10 F 0.4199(7) 0.1159(4) 0.4842(6) 0.203(8) Uani 1 1 d . . . . .
F11 F 0.4495(4) 0.1069(3) 0.3990(7) 0.149(5) Uani 1 1 d . . . . .
F12 F 0.3418(6) 0.0857(5) 0.4282(10) 0.214(10) Uani 1 1 d . . . . .
F13 F 0.3820(6) 0.0694(5) 0.3576(7) 0.194(7) Uani 1 1 d . . . . .
F14 F 0.3963(6) 0.0432(5) 0.4376(8) 0.189(7) Uani 1 1 d . . . . .
F15 F 0.6623(3) 0.1618(3) 0.5678(4) 0.077(2) Uani 1 1 d . . . . .
F16 F 0.7073(3) 0.1713(3) 0.6395(3) 0.086(2) Uani 1 1 d . . . . .
F17 F 0.7072(3) 0.2332(3) 0.5132(4) 0.108(3) Uani 1 1 d . . . . .
F18 F 0.7568(3) 0.2218(4) 0.5804(4) 0.111(3) Uani 1 1 d . . . . .
F19 F 0.7517(4) 0.1341(4) 0.5461(4) 0.138(5) Uani 1 1 d . . . . .
F20 F 0.7770(3) 0.1807(3) 0.4851(4) 0.104(3) Uani 1 1 d . . . . .
F21 F 0.7138(3) 0.1552(3) 0.4741(4) 0.111(3) Uani 1 1 d . . . . .
F22 F 0.3378(3) 0.1509(3) 0.7245(4) 0.099(3) Uani 1 1 d . . . . .
F23 F 0.3841(4) 0.2024(3) 0.7105(5) 0.121(4) Uani 1 1 d . . . . .
F24 F 0.4051(3) 0.1366(3) 0.7038(5) 0.116(4) Uani 1 1 d . . . . .
F25 F 0.3581(3) 0.1208(3) 0.6139(4) 0.100(3) Uani 1 1 d . . . . .
F26 F 0.3987(3) 0.1777(3) 0.6012(5) 0.103(3) Uani 1 1 d . . . . .
F27 F 0.2884(3) 0.1767(2) 0.6361(4) 0.080(2) Uani 1 1 d . . . . .
F28 F 0.3180(3) 0.1737(2) 0.5499(3) 0.087(3) Uani 1 1 d . . . . .
F29 F 0.4084(3) 0.2659(3) 0.1521(3) 0.087(2) Uani 1 1 d . . . . .
F30 F 0.3704(2) 0.3235(3) 0.1721(3) 0.081(2) Uani 1 1 d . . . . .
F31 F 0.4794(3) 0.3104(4) 0.1464(4) 0.107(3) Uani 1 1 d . . . . .
F32 F 0.4521(3) 0.3664(3) 0.1890(4) 0.100(3) Uani 1 1 d . . . . .
F33 F 0.4194(4) 0.3221(4) 0.0570(4) 0.112(3) Uani 1 1 d . . . . .
F34 F 0.4668(3) 0.3714(4) 0.0707(4) 0.116(3) Uani 1 1 d . . . . .
F35 F 0.4021(4) 0.3825(4) 0.0978(5) 0.131(4) Uani 1 1 d . . . . .
F36 F 0.1499(3) 0.3951(4) 0.4751(5) 0.121(4) Uani 1 1 d . . . . .
F37 F 0.1280(3) 0.4564(3) 0.4395(5) 0.123(4) Uani 1 1 d . . . . .
F38 F 0.1421(4) 0.3572(5) 0.3669(7) 0.179(7) Uani 1 1 d . . . . .
F39 F 0.1134(4) 0.4162(5) 0.3405(6) 0.164(6) Uani 1 1 d . . . . .
F40 F 0.0539(5) 0.3597(7) 0.3609(8) 0.213(8) Uani 1 1 d . . . . .
F41 F 0.0541(5) 0.4083(6) 0.4296(9) 0.205(8) Uani 1 1 d . . . . .
F42 F 0.0807(5) 0.3475(8) 0.4429(11) 0.242(11) Uani 1 1 d . . . . .
O1 O 0.2209(3) 0.3165(4) 0.8270(5) 0.094(3) Uani 1 1 d . . . . .
O2 O 0.3995(4) 0.4507(4) 0.7548(8) 0.141(6) Uani 1 1 d . . . . .
O3 O 0.3687(3) 0.3011(3) 0.7658(3) 0.062(2) Uani 1 1 d . . . . .
O4 O 0.3998(3) 0.3057(3) 0.6534(3) 0.062(2) Uani 1 1 d . . . . .
O5 O 0.4988(2) 0.2583(3) 0.4373(3) 0.0557(19) Uani 1 1 d . . . . .
O6 O 0.4487(3) 0.2022(3) 0.3649(4) 0.067(2) Uani 1 1 d . . . . .
O7 O 0.6041(3) 0.2948(3) 0.6609(3) 0.057(2) Uani 1 1 d . . . . .
O8 O 0.6841(3) 0.2556(3) 0.6488(3) 0.063(2) Uani 1 1 d . . . . .
O9 O 0.3232(3) 0.2558(3) 0.6552(4) 0.062(2) Uani 1 1 d . . . . .
O10 O 0.3301(3) 0.3317(2) 0.5858(3) 0.0546(19) Uani 1 1 d . . . . .
O11 O 0.4313(3) 0.2907(3) 0.3669(3) 0.063(2) Uani 1 1 d . . . . .
O12 O 0.4508(3) 0.2712(3) 0.2535(3) 0.063(2) Uani 1 1 d . . . . .
O13 O 0.2816(3) 0.4321(2) 0.3604(3) 0.0529(19) Uani 1 1 d . . . . .
O14 O 0.1962(3) 0.4584(3) 0.3685(4) 0.059(2) Uani 1 1 d . . . . .
O15 O 0.5358(4) 0.3946(4) 0.2673(7) 0.120(5) Uani 1 1 d . . . . .
O16 O 0.5549(3) 0.1747(3) 0.1865(5) 0.078(3) Uani 1 1 d . . . . .
N1 N 0.2717(3) 0.3006(3) 0.7603(4) 0.057(3) Uani 1 1 d . . . . .
N2 N 0.3121(3) 0.3766(4) 0.7755(4) 0.059(3) Uani 1 1 d . . . . .
N3 N 0.3821(4) 0.3907(4) 0.7048(5) 0.078(3) Uani 1 1 d . . . . .
N4 N 0.5044(4) 0.3405(4) 0.3173(5) 0.069(3) Uani 1 1 d . . . . .
N5 N 0.5409(3) 0.2812(4) 0.2472(4) 0.061(3) Uani 1 1 d . . . . .
N6 N 0.5120(3) 0.1988(4) 0.2586(4) 0.062(3) Uani 1 1 d . . . . .
C1 C 0.2432(5) 0.1806(5) 0.7728(6) 0.087(4) Uani 1 1 d . . . . .
H1A H 0.238454 0.176947 0.731005 0.105 Uiso 1 1 calc R U . . .
H1B H 0.215021 0.181599 0.792768 0.105 Uiso 1 1 calc R U . . .
H1C H 0.260211 0.155981 0.787621 0.105 Uiso 1 1 calc R U . . .
C2 C 0.2678(5) 0.2228(4) 0.7838(6) 0.067(3) Uani 1 1 d . . . . .
H2 H 0.295343 0.221072 0.760730 0.080 Uiso 1 1 calc R U . . .
C3 C 0.2811(5) 0.2268(5) 0.8473(5) 0.084(4) Uani 1 1 d . . . . .
H3A H 0.310004 0.240257 0.849829 0.100 Uiso 1 1 calc R U . . .
H3B H 0.282074 0.197789 0.865017 0.100 Uiso 1 1 calc R U . . .
H3C H 0.259943 0.244889 0.868009 0.100 Uiso 1 1 calc R U . . .
C4 C 0.2433(4) 0.2616(4) 0.7617(6) 0.065(3) Uani 1 1 d . . . . .
H4 H 0.232634 0.255412 0.721515 0.077 Uiso 1 1 calc R U . . .
C5 C 0.2049(5) 0.2782(5) 0.7989(8) 0.090(5) Uani 1 1 d . . . . .
H5A H 0.179457 0.285082 0.774121 0.108 Uiso 1 1 calc R U . . .
H5B H 0.196163 0.256009 0.827871 0.108 Uiso 1 1 calc R U . . .
C6 C 0.2577(5) 0.3260(5) 0.7973(6) 0.071(4) Uani 1 1 d . . . . .
C7 C 0.2784(5) 0.3683(5) 0.8107(5) 0.065(3) Uani 1 1 d . . . . .
C8 C 0.2667(6) 0.3969(6) 0.8539(6) 0.088(5) Uani 1 1 d . . . . .
H8 H 0.242664 0.390611 0.878360 0.105 Uiso 1 1 calc R U . . .
C9 C 0.2902(7) 0.4346(6) 0.8613(7) 0.102(6) Uani 1 1 d . . . . .
H9 H 0.282581 0.454528 0.891144 0.122 Uiso 1 1 calc R U . . .
C10 C 0.3240(6) 0.4429(5) 0.8259(7) 0.085(4) Uani 1 1 d . . . . .
H10 H 0.340077 0.469193 0.829629 0.102 Uiso 1 1 calc R U . . .
C11 C 0.3349(5) 0.4129(4) 0.7843(6) 0.068(4) Uani 1 1 d . . . . .
C12 C 0.3729(5) 0.4168(5) 0.7461(8) 0.079(4) Uani 1 1 d . . . . .
C13 C 0.4368(8) 0.4441(6) 0.7237(12) 0.159(11) Uani 1 1 d . . . . .
H13A H 0.461133 0.435087 0.749281 0.190 Uiso 1 1 calc R U . . .
H13B H 0.445381 0.470635 0.702167 0.190 Uiso 1 1 calc R U . . .
C14 C 0.4235(5) 0.4065(6) 0.6812(10) 0.110(6) Uani 1 1 d . . . . .
H14 H 0.445840 0.382865 0.681099 0.132 Uiso 1 1 calc R U . . .
C15 C 0.4218(9) 0.4284(10) 0.6249(13) 0.170(11) Uiso 1 1 d D . . . .
C16A C 0.4165(14) 0.3919(9) 0.5822(14) 0.122(17) Uani 0.60(4) 1 d D . P A 1
C17A C 0.3825(8) 0.4550(11) 0.6072(19) 0.115(16) Uani 0.60(4) 1 d D . P A 1
C16B C 0.4555(13) 0.425(3) 0.575(2) 0.21(5) Uani 0.40(4) 1 d D . P A 2
C17B C 0.3849(14) 0.4211(18) 0.5822(17) 0.16(3) Uani 0.40(4) 1 d D . P A 2
C18 C 0.4250(12) 0.3484(10) 0.8885(18) 0.197(15) Uani 1 1 d . . . . .
C19 C 0.4043(6) 0.3116(9) 0.8824(8) 0.112(7) Uani 1 1 d . . . . .
C20 C 0.4167(4) 0.2798(5) 0.8375(7) 0.080(4) Uani 1 1 d . . . . .
C21 C 0.4081(4) 0.2914(4) 0.7749(5) 0.057(3) Uani 1 1 d . . . . .
C22 C 0.4412(5) 0.2885(4) 0.7368(5) 0.062(3) Uani 1 1 d . . . . .
H22 H 0.469876 0.283988 0.750925 0.074 Uiso 1 1 calc R U . . .
C23 C 0.4341(4) 0.2920(3) 0.6754(5) 0.052(3) Uani 1 1 d . . . . .
C24 C 0.4697(4) 0.2789(3) 0.6338(5) 0.051(3) Uani 1 1 d . . . . .
C25 C 0.4564(4) 0.2668(4) 0.5769(5) 0.053(3) Uani 1 1 d . . . . .
H25 H 0.426503 0.266769 0.566337 0.063 Uiso 1 1 calc R U . . .
C26 C 0.4880(4) 0.2550(4) 0.5378(5) 0.053(3) Uani 1 1 d . . . . .
C27 C 0.5305(4) 0.2557(4) 0.5517(5) 0.054(3) Uani 1 1 d . . . . .
H27 H 0.551478 0.248229 0.523069 0.064 Uiso 1 1 calc R U . . .
C28 C 0.5445(4) 0.2670(4) 0.6075(5) 0.054(3) Uani 1 1 d . . . . .
C29 C 0.5135(4) 0.2792(4) 0.6476(5) 0.048(3) Uani 1 1 d . . . . .
H29 H 0.522404 0.287992 0.685330 0.058 Uiso 1 1 calc R U . . .
C30 C 0.4751(4) 0.2427(4) 0.4763(5) 0.054(3) Uani 1 1 d . . . . .
C31 C 0.4407(4) 0.2134(4) 0.4669(5) 0.055(3) Uani 1 1 d . . . . .
H31 H 0.422589 0.205798 0.498822 0.066 Uiso 1 1 calc R U . . .
C32 C 0.4317(4) 0.1949(4) 0.4121(6) 0.066(3) Uani 1 1 d . . . . .
C33 C 0.3958(5) 0.1617(5) 0.4117(6) 0.076(4) Uani 1 1 d . . . . .
C34 C 0.4112(7) 0.1156(6) 0.4239(9) 0.110(6) Uani 1 1 d . . . . .
C35 C 0.3799(11) 0.0779(7) 0.4130(11) 0.133(9) Uani 1 1 d . . . . .
C36 C 0.5918(4) 0.2665(4) 0.6236(5) 0.057(3) Uani 1 1 d . . . . .
C37 C 0.6190(4) 0.2347(4) 0.5996(5) 0.059(3) Uani 1 1 d . . . . .
H37 H 0.607328 0.215326 0.571424 0.071 Uiso 1 1 calc R U . . .
C38 C 0.6618(4) 0.2306(4) 0.6152(5) 0.059(3) Uani 1 1 d . . . . .
C39 C 0.6875(4) 0.1915(4) 0.5946(5) 0.061(3) Uani 1 1 d . . . . .
C40 C 0.7237(5) 0.2040(5) 0.5496(6) 0.071(4) Uani 1 1 d . . . . .
C41 C 0.7433(5) 0.1677(7) 0.5151(7) 0.093(5) Uani 1 1 d . . . . .
C42 C 0.3720(5) 0.1654(5) 0.6918(8) 0.081(4) Uani 1 1 d . . . . .
C43 C 0.3626(5) 0.1634(4) 0.6305(7) 0.079(4) Uani 1 1 d . . . . .
C44 C 0.3239(5) 0.1887(4) 0.6049(6) 0.068(4) Uani 1 1 d . . . . .
C45 C 0.3286(4) 0.2380(4) 0.6062(6) 0.061(3) Uani 1 1 d . . . . .
C46 C 0.3356(3) 0.2582(4) 0.5521(5) 0.047(3) Uani 1 1 d . . . . .
H46 H 0.341255 0.240446 0.519133 0.056 Uiso 1 1 calc R U . . .
C47 C 0.3347(4) 0.3041(4) 0.5450(5) 0.052(3) Uani 1 1 d . . . . .
C48 C 0.3351(4) 0.3222(4) 0.4854(5) 0.046(3) Uani 1 1 d . . . . .
C49 C 0.3644(4) 0.3077(4) 0.4445(5) 0.049(3) Uani 1 1 d . . . . .
H49 H 0.384315 0.285308 0.454635 0.059 Uiso 1 1 calc R U . . .
C50 C 0.3658(4) 0.3253(4) 0.3881(5) 0.051(3) Uani 1 1 d . . . . .
C51 C 0.3346(3) 0.3572(4) 0.3745(5) 0.051(3) Uani 1 1 d . . . . .
H51 H 0.334833 0.369843 0.336868 0.062 Uiso 1 1 calc R U . . .
C52 C 0.3034(4) 0.3707(3) 0.4142(5) 0.049(3) Uani 1 1 d . . . . .
C53 C 0.3060(4) 0.3535(3) 0.4695(5) 0.050(3) Uani 1 1 d . . . . .
H53 H 0.286410 0.364062 0.498120 0.060 Uiso 1 1 calc R U . . .
C54 C 0.3988(4) 0.3101(4) 0.3462(5) 0.055(3) Uani 1 1 d . . . . .
C55 C 0.3915(4) 0.3144(4) 0.2866(5) 0.059(3) Uani 1 1 d . . . . .
H55 H 0.367624 0.331428 0.273628 0.071 Uiso 1 1 calc R U . . .
C56 C 0.4179(4) 0.2946(4) 0.2460(5) 0.059(3) Uani 1 1 d . . . . .
C57 C 0.4093(3) 0.3026(4) 0.1810(6) 0.064(3) Uani 1 1 d . . . . .
C58 C 0.4436(5) 0.3328(6) 0.1515(6) 0.078(4) Uani 1 1 d . . . . .
C59 C 0.4322(5) 0.3525(6) 0.0929(7) 0.084(4) Uani 1 1 d . . . . .
C60 C 0.2707(4) 0.4038(4) 0.3968(5) 0.050(3) Uani 1 1 d . . . . .
C61 C 0.2275(4) 0.4001(4) 0.4189(5) 0.057(3) Uani 1 1 d . . . . .
H61 H 0.221889 0.378178 0.447016 0.068 Uiso 1 1 calc R U . . .
C62 C 0.1937(4) 0.4263(4) 0.4023(5) 0.062(3) Uani 1 1 d . . . . .
C63 C 0.1485(5) 0.4171(5) 0.4245(8) 0.085(5) Uani 1 1 d . . . . .
C64 C 0.1219(6) 0.3939(8) 0.3835(10) 0.105(6) Uani 1 1 d . . . . .
C65 C 0.0776(7) 0.3781(11) 0.4038(15) 0.145(10) Uani 1 1 d . . . . .
C66A C 0.5528(9) 0.3884(14) 0.4120(17) 0.126(15) Uani 0.60(4) 1 d D . P B 1
C68A C 0.4799(13) 0.3592(11) 0.4398(12) 0.117(15) Uani 0.60(4) 1 d D . P B 1
C66B C 0.5266(19) 0.3610(14) 0.4467(18) 0.12(2) Uani 0.40(4) 1 d D . P B 2
C68B C 0.4709(17) 0.405(2) 0.452(2) 0.14(3) Uiso 0.40(4) 1 d D . P B 2
C67 C 0.5038(8) 0.3915(8) 0.4031(12) 0.149(8) Uiso 1 1 d D . . . .
C69 C 0.4859(5) 0.3803(6) 0.3450(8) 0.095(5) Uani 1 1 d . . . . .
H69 H 0.453365 0.380201 0.344830 0.113 Uiso 1 1 calc R U . . .
C70 C 0.5035(6) 0.4149(8) 0.3098(16) 0.212(18) Uani 1 1 d . . . . .
H70A H 0.518334 0.436634 0.334537 0.254 Uiso 1 1 calc R U . . .
H70B H 0.479802 0.429698 0.288274 0.254 Uiso 1 1 calc R U . . .
C71 C 0.5303(5) 0.3523(5) 0.2781(7) 0.073(4) Uani 1 1 d . . . . .
C72 C 0.5520(4) 0.3224(5) 0.2397(6) 0.069(4) Uani 1 1 d . . . . .
C73 C 0.5803(4) 0.3356(5) 0.1940(7) 0.081(4) Uani 1 1 d . . . . .
H73 H 0.587026 0.365385 0.187548 0.098 Uiso 1 1 calc R U . . .
C74 C 0.5973(5) 0.3032(6) 0.1597(6) 0.080(4) Uani 1 1 d . . . . .
H74 H 0.618584 0.310446 0.131301 0.096 Uiso 1 1 calc R U . . .
C75 C 0.5850(4) 0.2622(5) 0.1650(6) 0.074(4) Uani 1 1 d . . . . .
H75 H 0.595297 0.240929 0.138462 0.088 Uiso 1 1 calc R U . . .
C76 C 0.5571(4) 0.2505(5) 0.2094(5) 0.071(4) Uani 1 1 d . . . . .
C77 C 0.5396(4) 0.2068(5) 0.2202(5) 0.066(3) Uani 1 1 d . . . . .
C78 C 0.5358(5) 0.1369(6) 0.2107(7) 0.095(5) Uani 1 1 d . . . . .
H78A H 0.557643 0.120036 0.232910 0.114 Uiso 1 1 calc R U . . .
H78B H 0.523612 0.118120 0.179834 0.114 Uiso 1 1 calc R U . . .
C79 C 0.4996(5) 0.1533(4) 0.2511(6) 0.072(4) Uani 1 1 d . . . . .
H79 H 0.502850 0.138338 0.289364 0.087 Uiso 1 1 calc R U . . .
C80 C 0.4537(6) 0.1468(5) 0.2308(7) 0.089(5) Uani 1 1 d . . . . .
H80 H 0.434764 0.163342 0.258318 0.107 Uiso 1 1 calc R U . . .
C81 C 0.4400(8) 0.1007(6) 0.2347(10) 0.133(8) Uani 1 1 d . . . . .
H81A H 0.463170 0.081962 0.219310 0.160 Uiso 1 1 calc R U . . .
H81B H 0.413414 0.096363 0.211980 0.160 Uiso 1 1 calc R U . . .
H81C H 0.434502 0.093145 0.275388 0.160 Uiso 1 1 calc R U . . .
C82 C 0.4464(5) 0.1660(6) 0.1728(8) 0.106(6) Uani 1 1 d . . . . .
H82A H 0.415146 0.166236 0.164304 0.127 Uiso 1 1 calc R U . . .
H82B H 0.461597 0.148593 0.143452 0.127 Uiso 1 1 calc R U . . .
H82C H 0.457587 0.195850 0.172194 0.127 Uiso 1 1 calc R U . . .
C83 C 0.2487(7) 0.0430(6) 0.5173(7) 0.094(5) Uani 1 1 d . . . . .
C84 C 0.2605(6) 0.0888(6) 0.5143(6) 0.089(5) Uani 1 1 d . . . . .
H84 H 0.290047 0.097287 0.519210 0.106 Uiso 1 1 calc R U . . .
C85 C 0.2303(7) 0.1187(6) 0.5047(6) 0.089(5) Uani 1 1 d . . . . .
H85 H 0.239013 0.148079 0.499345 0.107 Uiso 1 1 calc R U . . .
C86 C 0.1869(7) 0.1086(8) 0.5024(8) 0.108(6) Uani 1 1 d . . . . .
H86 H 0.165620 0.130743 0.497500 0.130 Uiso 1 1 calc R U . . .
C87 C 0.1750(8) 0.0662(9) 0.5071(8) 0.119(7) Uani 1 1 d . . . . .
H87 H 0.145040 0.058456 0.506285 0.143 Uiso 1 1 calc R U . . .
C88 C 0.2060(8) 0.0348(6) 0.5132(8) 0.105(6) Uani 1 1 d . . . . .
H88 H 0.196725 0.005307 0.514482 0.126 Uiso 1 1 calc R U . . .
C89 C 0.2829(8) 0.0105(6) 0.5275(9) 0.137(8) Uani 1 1 d . . . . .
H89A H 0.285793 -0.008106 0.493171 0.164 Uiso 1 1 calc R U . . .
H89B H 0.275170 -0.007355 0.561207 0.164 Uiso 1 1 calc R U . . .
H89C H 0.310588 0.025361 0.534908 0.164 Uiso 1 1 calc R U . . .

loop_
_atom_site_aniso_label
_atom_site_aniso_U_11
_atom_site_aniso_U_22
_atom_site_aniso_U_33
_atom_site_aniso_U_23
_atom_site_aniso_U_13
_atom_site_aniso_U_12
Tb1 0.0619(3) 0.0606(3) 0.0371(2) 0.0045(3) 0.0078(3) 0.0053(3)
Tb2 0.0516(3) 0.0740(4) 0.0397(3) -0.0087(3) 0.0002(3) 0.0034(3)
F1 0.078(7) 0.180(11) 0.131(9) -0.033(8) 0.003(6) -0.005(7)
F2 0.117(9) 0.209(14) 0.202(14) -0.122(12) 0.017(9) 0.024(9)
F3 0.146(8) 0.104(6) 0.058(5) 0.007(6) -0.013(6) -0.011(5)
F4 0.167(11) 0.181(11) 0.074(7) 0.038(7) 0.041(7) 0.011(9)
F5 0.076(6) 0.198(11) 0.052(5) -0.022(6) 0.002(4) 0.026(6)
F6 0.077(5) 0.174(9) 0.048(5) 0.000(5) -0.001(4) 0.019(5)
F7 0.090(6) 0.162(9) 0.058(5) 0.037(5) -0.001(4) -0.002(6)
F8 0.103(7) 0.140(8) 0.124(8) -0.065(7) 0.047(6) -0.055(6)
F9 0.098(6) 0.124(7) 0.090(7) -0.025(5) -0.010(5) -0.031(5)
F10 0.38(2) 0.100(9) 0.123(11) 0.012(8) -0.074(14) -0.073(12)
F11 0.135(10) 0.077(7) 0.236(16) -0.026(8) 0.029(10) 0.011(6)
F12 0.192(16) 0.142(13) 0.31(2) -0.048(14) 0.123(17) -0.051(12)
F13 0.290(19) 0.136(11) 0.155(14) -0.076(10) 0.025(12) -0.067(11)
F14 0.28(2) 0.101(10) 0.182(14) 0.010(10) -0.017(14) -0.033(11)
F15 0.085(5) 0.073(5) 0.074(5) -0.008(4) -0.002(4) 0.002(4)
F16 0.107(6) 0.093(6) 0.058(5) 0.000(4) -0.010(4) 0.041(5)
F17 0.109(7) 0.133(8) 0.081(6) 0.036(6) 0.031(5) 0.041(6)
F18 0.079(6) 0.149(9) 0.105(7) -0.037(7) 0.013(5) 0.005(6)
F19 0.202(12) 0.132(8) 0.080(7) 0.019(6) 0.029(7) 0.091(9)
F20 0.077(6) 0.139(8) 0.095(7) -0.022(6) 0.024(5) 0.009(5)
F21 0.127(8) 0.127(8) 0.079(6) -0.025(6) 0.006(6) -0.009(6)
F22 0.136(8) 0.091(6) 0.070(6) 0.007(5) 0.010(5) 0.014(6)
F23 0.142(9) 0.070(6) 0.151(10) 0.007(6) -0.047(7) -0.003(6)
F24 0.114(7) 0.097(6) 0.135(10) 0.047(6) 0.001(6) 0.017(6)
F25 0.149(8) 0.066(5) 0.084(6) 0.015(4) 0.032(6) -0.002(5)
F26 0.094(6) 0.077(5) 0.139(8) 0.045(5) 0.043(6) 0.015(5)
F27 0.089(6) 0.071(5) 0.081(5) 0.021(4) 0.026(4) -0.018(4)
F28 0.140(8) 0.062(5) 0.060(5) -0.004(4) 0.010(5) -0.024(5)
F29 0.105(6) 0.098(6) 0.057(5) -0.023(4) -0.019(4) 0.012(5)
F30 0.063(4) 0.126(6) 0.053(5) -0.003(4) -0.012(3) 0.011(4)
F31 0.074(6) 0.183(10) 0.063(5) 0.025(6) 0.005(4) 0.024(6)
F32 0.130(7) 0.102(6) 0.069(5) 0.008(6) 0.004(6) -0.034(5)
F33 0.146(9) 0.134(8) 0.056(5) -0.003(5) -0.005(5) -0.038(7)
F34 0.101(7) 0.162(10) 0.087(7) 0.034(6) 0.013(6) -0.014(7)
F35 0.126(8) 0.163(10) 0.104(8) 0.053(7) 0.043(7) 0.057(8)
F36 0.083(6) 0.168(10) 0.114(8) 0.064(7) 0.030(6) 0.028(6)
F37 0.107(8) 0.109(8) 0.154(10) 0.000(7) 0.059(7) 0.024(6)
F38 0.100(8) 0.183(13) 0.255(18) -0.111(12) 0.006(9) -0.018(8)
F39 0.137(10) 0.224(14) 0.130(10) 0.052(11) -0.046(9) -0.073(9)
F40 0.143(12) 0.31(2) 0.189(16) 0.009(14) -0.045(11) -0.090(13)
F41 0.095(9) 0.216(17) 0.31(2) -0.013(16) 0.045(12) -0.014(11)
F42 0.107(11) 0.28(2) 0.34(3) 0.13(2) -0.029(14) -0.035(13)
O1 0.088(7) 0.105(8) 0.089(8) 0.022(7) 0.048(6) 0.014(6)
O2 0.088(9) 0.081(8) 0.253(18) -0.052(10) 0.015(10) -0.015(7)
O3 0.079(6) 0.072(6) 0.034(4) 0.005(4) 0.014(4) 0.005(5)
O4 0.069(6) 0.078(6) 0.039(4) -0.001(4) 0.007(4) 0.008(5)
O5 0.054(5) 0.070(5) 0.043(5) -0.007(4) -0.004(4) 0.001(4)
O6 0.062(5) 0.091(6) 0.047(5) -0.022(4) 0.007(4) -0.007(5)
O7 0.068(5) 0.070(5) 0.034(4) -0.001(4) -0.001(4) -0.006(4)
O8 0.071(5) 0.074(6) 0.044(5) 0.005(4) -0.011(4) -0.002(4)
O9 0.077(6) 0.058(5) 0.051(5) 0.012(4) 0.012(4) 0.002(4)
O10 0.065(5) 0.056(5) 0.042(4) 0.004(4) 0.006(4) 0.002(4)
O11 0.052(5) 0.095(6) 0.043(5) -0.006(4) -0.002(4) 0.003(4)
O12 0.061(5) 0.085(6) 0.044(5) -0.014(4) -0.002(4) 0.005(5)
O13 0.067(5) 0.054(5) 0.038(4) 0.002(3) -0.002(3) -0.002(4)
O14 0.063(5) 0.060(5) 0.055(5) 0.000(4) -0.008(4) 0.006(4)
O15 0.070(7) 0.098(9) 0.191(14) 0.034(9) 0.005(8) -0.006(6)
O16 0.054(5) 0.102(7) 0.078(6) -0.039(7) 0.006(5) 0.001(4)
N1 0.065(6) 0.076(7) 0.031(5) 0.010(5) 0.013(5) -0.002(5)
N2 0.068(7) 0.077(7) 0.031(5) -0.007(5) 0.000(4) 0.015(6)
N3 0.076(8) 0.083(8) 0.075(8) 0.015(6) 0.004(6) 0.019(6)
N4 0.075(7) 0.076(7) 0.055(7) -0.012(5) -0.013(5) 0.010(6)
N5 0.045(6) 0.089(8) 0.050(6) 0.001(6) -0.004(5) -0.002(5)
N6 0.050(6) 0.085(8) 0.050(6) -0.011(5) 0.005(5) 0.002(5)
C1 0.098(11) 0.097(11) 0.067(9) 0.018(8) 0.011(8) -0.026(9)
C2 0.075(9) 0.065(8) 0.061(8) -0.001(6) 0.012(7) -0.011(7)
C3 0.113(12) 0.090(10) 0.048(9) 0.017(7) -0.015(7) 0.002(8)
C4 0.062(8) 0.073(8) 0.058(8) 0.024(7) 0.002(6) -0.011(6)
C5 0.076(10) 0.083(11) 0.112(13) 0.011(10) 0.023(9) -0.004(9)
C6 0.073(9) 0.094(11) 0.045(7) 0.022(7) 0.009(7) 0.010(8)
C7 0.074(9) 0.078(9) 0.042(7) 0.009(6) 0.003(6) 0.013(7)
C8 0.117(13) 0.102(12) 0.044(8) 0.002(8) 0.009(8) 0.023(10)
C9 0.140(17) 0.106(14) 0.059(10) -0.021(9) -0.010(10) 0.035(12)
C10 0.113(12) 0.072(9) 0.070(11) -0.011(8) -0.023(10) 0.017(8)
C11 0.092(10) 0.059(8) 0.055(8) -0.001(6) -0.016(7) 0.015(7)
C12 0.068(9) 0.066(9) 0.102(12) 0.002(9) -0.008(9) -0.006(7)
C13 0.124(17) 0.081(13) 0.27(3) -0.079(16) 0.031(18) 0.003(12)
C14 0.067(9) 0.121(14) 0.144(16) 0.049(14) 0.040(11) 0.026(9)
C16A 0.17(4) 0.08(2) 0.12(3) 0.038(19) -0.05(3) -0.04(2)
C17A 0.059(17) 0.10(2) 0.19(4) 0.05(3) 0.010(19) 0.021(15)
C16B 0.04(2) 0.43(12) 0.16(5) 0.21(7) 0.04(3) 0.05(4)
C17B 0.27(8) 0.10(5) 0.12(4) -0.04(3) 0.13(5) -0.09(5)
C18 0.20(3) 0.14(3) 0.25(4) -0.06(3) 0.10(3) 0.00(2)
C19 0.086(13) 0.18(2) 0.073(12) -0.039(13) 0.003(9) 0.002(13)
C20 0.064(8) 0.128(12) 0.048(7) -0.003(9) -0.004(8) 0.002(8)
C21 0.068(8) 0.062(8) 0.042(7) -0.007(6) -0.002(6) 0.000(6)
C22 0.079(9) 0.069(8) 0.037(7) -0.005(6) -0.002(6) 0.002(7)
C23 0.059(7) 0.049(6) 0.047(7) 0.005(5) 0.008(5) 0.005(5)
C24 0.069(8) 0.041(6) 0.044(6) 0.005(5) 0.010(6) -0.003(5)
C25 0.059(7) 0.051(6) 0.047(7) 0.002(5) 0.004(5) 0.001(5)
C26 0.064(8) 0.053(7) 0.041(6) -0.001(5) -0.002(6) 0.004(6)
C27 0.059(7) 0.060(7) 0.042(6) -0.001(5) 0.006(5) 0.005(6)
C28 0.069(8) 0.045(6) 0.047(7) 0.003(5) -0.003(6) -0.008(5)
C29 0.056(7) 0.051(6) 0.038(6) 0.006(5) -0.007(5) -0.005(5)
C30 0.066(7) 0.055(7) 0.041(6) 0.001(5) 0.006(6) 0.009(6)
C31 0.051(7) 0.060(7) 0.053(7) -0.010(6) 0.001(5) -0.004(5)
C32 0.062(8) 0.069(8) 0.066(9) -0.016(7) 0.002(7) -0.010(6)
C33 0.095(11) 0.065(9) 0.069(9) -0.022(7) 0.018(8) -0.017(8)
C34 0.121(16) 0.094(14) 0.114(17) -0.026(11) 0.009(12) -0.012(12)
C35 0.22(3) 0.071(13) 0.106(17) -0.007(12) 0.024(18) -0.023(16)
C36 0.069(8) 0.060(7) 0.041(7) 0.010(6) 0.012(6) -0.007(6)
C37 0.064(8) 0.066(8) 0.047(7) 0.001(6) -0.005(6) -0.003(6)
C38 0.069(8) 0.070(8) 0.038(6) 0.009(6) 0.004(6) 0.011(7)
C39 0.071(8) 0.068(8) 0.044(7) 0.006(6) -0.006(6) 0.005(7)
C40 0.068(9) 0.086(10) 0.059(9) -0.009(7) -0.004(7) 0.010(8)
C41 0.079(11) 0.140(16) 0.058(9) 0.009(10) 0.000(8) 0.043(11)
C42 0.086(10) 0.067(9) 0.089(12) 0.008(9) 0.005(10) 0.007(7)
C43 0.094(11) 0.053(8) 0.091(12) 0.019(7) 0.031(9) 0.006(7)
C44 0.076(9) 0.054(7) 0.074(9) 0.001(7) 0.016(7) -0.005(7)
C45 0.062(8) 0.068(8) 0.055(8) 0.007(6) 0.004(6) 0.004(6)
C46 0.045(6) 0.055(7) 0.040(6) 0.017(5) 0.005(5) -0.008(5)
C47 0.051(6) 0.061(7) 0.045(7) 0.004(6) 0.008(5) 0.002(5)
C48 0.048(6) 0.053(6) 0.037(6) -0.001(5) 0.002(5) 0.000(5)
C49 0.052(6) 0.053(6) 0.041(6) 0.004(5) -0.008(5) -0.004(5)
C50 0.052(7) 0.066(7) 0.035(6) 0.001(5) 0.007(5) -0.012(6)
C51 0.048(6) 0.064(7) 0.043(6) -0.002(5) -0.008(5) -0.002(5)
C52 0.058(7) 0.043(6) 0.047(6) -0.002(5) 0.002(5) -0.006(5)
C53 0.068(7) 0.047(6) 0.037(6) -0.006(5) 0.007(5) -0.006(5)
C54 0.047(6) 0.074(8) 0.046(8) -0.005(6) 0.000(5) -0.002(5)
C55 0.060(8) 0.075(8) 0.042(7) 0.005(6) -0.008(6) -0.002(6)
C56 0.042(6) 0.089(9) 0.045(7) -0.013(6) -0.010(5) -0.001(6)
C57 0.046(6) 0.102(9) 0.043(7) -0.016(8) -0.007(6) 0.011(6)
C58 0.057(9) 0.123(13) 0.055(9) -0.004(8) 0.005(6) 0.013(8)
C59 0.086(11) 0.099(12) 0.067(10) 0.007(9) 0.012(8) 0.005(9)
C60 0.054(7) 0.059(7) 0.037(6) -0.012(5) 0.000(5) -0.001(5)
C61 0.062(8) 0.056(7) 0.053(7) -0.002(6) 0.006(6) -0.008(6)
C62 0.063(8) 0.072(8) 0.051(7) -0.002(6) -0.001(6) 0.013(6)
C63 0.075(10) 0.071(10) 0.109(14) 0.018(9) 0.022(9) 0.014(8)
C64 0.069(11) 0.137(17) 0.108(15) -0.023(13) -0.016(10) 0.005(11)
C65 0.070(14) 0.18(3) 0.18(3) 0.01(2) -0.004(16) 0.029(16)
C66A 0.08(2) 0.17(4) 0.13(3) 0.00(3) -0.018(19) 0.02(2)
C68A 0.16(3) 0.13(3) 0.058(17) 0.010(17) -0.03(2) -0.04(3)
C66B 0.20(6) 0.06(3) 0.11(4) -0.01(2) 0.06(4) 0.02(3)
C69 0.054(8) 0.106(12) 0.124(15) -0.054(11) 0.012(9) 0.001(8)
C70 0.079(13) 0.15(2) 0.40(5) -0.12(3) 0.12(2) -0.001(13)
C71 0.066(9) 0.071(9) 0.083(11) 0.005(8) -0.003(8) -0.005(7)
C72 0.051(7) 0.100(11) 0.058(8) 0.007(8) -0.015(6) -0.006(7)
C73 0.058(8) 0.099(10) 0.086(11) 0.010(10) 0.000(8) -0.007(7)
C74 0.071(9) 0.123(14) 0.047(8) 0.008(8) 0.007(7) -0.004(9)
C75 0.065(8) 0.104(12) 0.052(8) -0.015(7) 0.012(6) -0.014(8)
C76 0.042(7) 0.118(12) 0.051(7) -0.017(7) -0.009(6) 0.003(7)
C77 0.060(8) 0.094(10) 0.043(7) -0.023(7) 0.000(6) 0.010(7)
C78 0.089(11) 0.106(13) 0.089(12) -0.033(10) 0.031(9) 0.001(10)
C79 0.085(10) 0.068(9) 0.064(9) -0.013(7) 0.002(7) 0.005(7)
C80 0.096(12) 0.086(11) 0.084(12) -0.033(9) 0.003(9) 0.000(9)
C81 0.16(2) 0.104(15) 0.136(19) -0.020(13) 0.033(15) -0.035(14)
C82 0.056(8) 0.123(13) 0.138(18) -0.036(12) -0.051(10) 0.018(8)
C83 0.124(15) 0.104(14) 0.055(9) -0.003(8) -0.001(9) -0.003(12)
C84 0.130(14) 0.094(12) 0.042(8) -0.006(7) -0.009(8) -0.003(11)
C85 0.121(15) 0.098(12) 0.048(8) 0.001(8) 0.002(9) -0.015(11)
C86 0.113(16) 0.134(18) 0.077(12) -0.001(11) -0.010(10) -0.019(13)
C87 0.141(19) 0.16(2) 0.060(11) 0.004(12) 0.009(11) -0.042(17)
C88 0.15(2) 0.080(12) 0.083(12) 0.001(9) -0.003(12) -0.048(13)
C89 0.20(2) 0.096(14) 0.114(17) 0.026(12) -0.010(16) 0.037(15)

loop_
_atom_type_symbol
_atom_type_description
_atom_type_scat_dispersion_real
_atom_type_scat_dispersion_imag
_atom_type_scat_source
C C 0.0033 0.0016
;
International Tables for Crystallography
(Vol. C, Tables 4.2.6.8 and 6.1.1.4)
;
H H 0.0000 0.0000
;
International Tables for Crystallography
(Vol. C, Table 6.1.1.4)
;
F F 0.0171 0.0103
;
International Tables for Crystallography
(Vol. C, Tables 4.2.6.8 and 6.1.1.4)
;
N N 0.0061 0.0033
;
International Tables for Crystallography
(Vol. C, Tables 4.2.6.8 and 6.1.1.4)
;
O O 0.0106 0.0060
;
International Tables for Crystallography
(Vol. C, Tables 4.2.6.8 and 6.1.1.4)
;
Tb Tb -0.1723 4.1537
;
International Tables for Crystallography
(Vol. C, Tables 4.2.6.8 and 6.1.1.4)
;

loop_
_geom_angle_atom_site_label_1
_geom_angle_atom_site_label_2
_geom_angle_atom_site_label_3
_geom_angle
_geom_angle_site_symmetry_1
_geom_angle_site_symmetry_3
_geom_angle_publ_flag
O9 Tb1 O10 75.3(3) . . ?
O9 Tb1 O3 86.8(3) . . ?
O10 Tb1 O3 140.4(3) . . ?
O9 Tb1 O8 72.3(3) . 4_565 ?
O10 Tb1 O8 71.4(3) . 4_565 ?
O3 Tb1 O8 136.2(3) . 4_565 ?
O9 Tb1 O7 137.1(3) . 4_565 ?
O10 Tb1 O7 73.8(3) . 4_565 ?
O3 Tb1 O7 135.3(3) . 4_565 ?
O8 Tb1 O7 70.0(3) 4_565 4_565 ?
O9 Tb1 O4 72.2(3) . . ?
O10 Tb1 O4 70.9(3) . . ?
O3 Tb1 O4 70.0(3) . . ?
O8 Tb1 O4 133.3(3) 4_565 . ?
O7 Tb1 O4 122.8(3) 4_565 . ?
O9 Tb1 N1 82.2(3) . . ?
O10 Tb1 N1 135.1(3) . . ?
O3 Tb1 N1 74.6(3) . . ?
O8 Tb1 N1 64.9(3) 4_565 . ?
O7 Tb1 N1 99.6(3) 4_565 . ?
O4 Tb1 N1 136.9(3) . . ?
O9 Tb1 N2 142.1(3) . . ?
O10 Tb1 N2 139.8(3) . . ?
O3 Tb1 N2 71.6(3) . . ?
O8 Tb1 N2 101.9(3) 4_565 . ?
O7 Tb1 N2 66.9(3) 4_565 . ?
O4 Tb1 N2 124.8(3) . . ?
N1 Tb1 N2 62.5(3) . . ?
O9 Tb1 N3 142.6(3) . . ?
O10 Tb1 N3 95.5(3) . . ?
O3 Tb1 N3 77.5(3) . . ?
O8 Tb1 N3 139.8(3) 4_565 . ?
O7 Tb1 N3 69.9(3) 4_565 . ?
O4 Tb1 N3 70.5(3) . . ?
N1 Tb1 N3 124.4(4) . . ?
N2 Tb1 N3 63.5(4) . . ?
O6 Tb2 O5 74.9(3) . . ?
O6 Tb2 O12 89.8(3) . . ?
O5 Tb2 O12 142.3(3) . . ?
O6 Tb2 O11 71.9(3) . . ?
O5 Tb2 O11 72.5(3) . . ?
O12 Tb2 O11 70.0(3) . . ?
O6 Tb2 O13 137.8(3) . 3_655 ?
O5 Tb2 O13 73.8(2) . 3_655 ?
O12 Tb2 O13 131.9(3) . 3_655 ?
O11 Tb2 O13 122.9(3) . 3_655 ?
O6 Tb2 O14 74.2(3) . 3_655 ?
O5 Tb2 O14 71.8(3) . 3_655 ?
O12 Tb2 O14 137.3(3) . 3_655 ?
O11 Tb2 O14 135.8(3) . 3_655 ?
O13 Tb2 O14 69.6(3) 3_655 3_655 ?
O6 Tb2 N6 80.3(3) . . ?
O5 Tb2 N6 135.2(3) . . ?
O12 Tb2 N6 72.6(3) . . ?
O11 Tb2 N6 132.9(3) . . ?
O13 Tb2 N6 103.3(3) 3_655 . ?
O14 Tb2 N6 65.8(3) 3_655 . ?
O6 Tb2 N5 142.2(3) . . ?
O5 Tb2 N5 140.1(3) . . ?
O12 Tb2 N5 68.6(3) . . ?
O11 Tb2 N5 123.7(3) . . ?
O13 Tb2 N5 67.1(3) 3_655 . ?
O14 Tb2 N5 100.4(3) 3_655 . ?
N6 Tb2 N5 64.1(4) . . ?
O6 Tb2 N4 143.2(3) . . ?
O5 Tb2 N4 96.9(3) . . ?
O12 Tb2 N4 74.9(3) . . ?
O11 Tb2 N4 71.5(3) . . ?
O13 Tb2 N4 68.5(3) 3_655 . ?
O14 Tb2 N4 138.1(3) 3_655 . ?
N6 Tb2 N4 124.2(3) . . ?
N5 Tb2 N4 62.2(4) . . ?
C6 O1 C5 103.7(12) . . ?
C12 O2 C13 108.6(14) . . ?
C21 O3 Tb1 136.2(8) . . ?
C23 O4 Tb1 137.6(7) . . ?
C30 O5 Tb2 133.7(7) . . ?
C32 O6 Tb2 131.7(8) . . ?
C36 O7 Tb1 134.9(8) . 3_655 ?
C38 O8 Tb1 133.6(8) . 3_655 ?
C45 O9 Tb1 132.8(8) . . ?
C47 O10 Tb1 134.5(7) . . ?
C54 O11 Tb2 139.6(7) . . ?
C56 O12 Tb2 134.1(7) . . ?
C60 O13 Tb2 135.3(7) . 4_565 ?
C62 O14 Tb2 133.6(8) . 4_565 ?
C71 O15 C70 101.3(15) . . ?
C77 O16 C78 103.5(11) . . ?
C6 N1 C4 106.9(11) . . ?
C6 N1 Tb1 119.4(9) . . ?
C4 N1 Tb1 132.1(8) . . ?
C11 N2 C7 118.3(11) . . ?
C11 N2 Tb1 120.9(9) . . ?
C7 N2 Tb1 120.5(9) . . ?
C12 N3 C14 105.1(15) . . ?
C12 N3 Tb1 116.6(10) . . ?
C14 N3 Tb1 138.4(12) . . ?
C71 N4 C69 108.1(13) . . ?
C71 N4 Tb2 116.7(10) . . ?
C69 N4 Tb2 135.2(10) . . ?
C72 N5 C76 118.8(12) . . ?
C72 N5 Tb2 122.1(9) . . ?
C76 N5 Tb2 118.9(9) . . ?
C77 N6 C79 106.3(11) . . ?
C77 N6 Tb2 118.7(9) . . ?
C79 N6 Tb2 134.4(8) . . ?
C2 C1 H1A 109.5 . . ?
C2 C1 H1B 109.5 . . ?
H1A C1 H1B 109.5 . . ?
C2 C1 H1C 109.5 . . ?
H1A C1 H1C 109.5 . . ?
H1B C1 H1C 109.5 . . ?
C4 C2 C1 111.8(12) . . ?
C4 C2 C3 113.4(12) . . ?
C1 C2 C3 111.2(12) . . ?
C4 C2 H2 106.7 . . ?
C1 C2 H2 106.7 . . ?
C3 C2 H2 106.7 . . ?
C2 C3 H3A 109.5 . . ?
C2 C3 H3B 109.5 . . ?
H3A C3 H3B 109.5 . . ?
C2 C3 H3C 109.5 . . ?
H3A C3 H3C 109.5 . . ?
H3B C3 H3C 109.5 . . ?
N1 C4 C2 110.8(10) . . ?
N1 C4 C5 101.3(11) . . ?
C2 C4 C5 117.3(11) . . ?
N1 C4 H4 109.0 . . ?
C2 C4 H4 109.0 . . ?
C5 C4 H4 109.0 . . ?
O1 C5 C4 105.0(12) . . ?
O1 C5 H5A 110.7 . . ?
C4 C5 H5A 110.7 . . ?
O1 C5 H5B 110.7 . . ?
C4 C5 H5B 110.7 . . ?
H5A C5 H5B 108.8 . . ?
N1 C6 O1 120.3(14) . . ?
N1 C6 C7 123.3(12) . . ?
O1 C6 C7 116.4(13) . . ?
N2 C7 C8 121.2(15) . . ?
N2 C7 C6 112.0(11) . . ?
C8 C7 C6 126.8(14) . . ?
C7 C8 C9 119.5(16) . . ?
C7 C8 H8 120.3 . . ?
C9 C8 H8 120.3 . . ?
C10 C9 C8 119.3(16) . . ?
C10 C9 H9 120.3 . . ?
C8 C9 H9 120.3 . . ?
C9 C10 C11 118.9(16) . . ?
C9 C10 H10 120.5 . . ?
C11 C10 H10 120.5 . . ?
N2 C11 C10 122.7(15) . . ?
N2 C11 C12 113.2(12) . . ?
C10 C11 C12 124.0(15) . . ?
N3 C12 O2 117.7(16) . . ?
N3 C12 C11 125.0(14) . . ?
O2 C12 C11 117.3(15) . . ?
O2 C13 C14 102.5(16) . . ?
O2 C13 H13A 111.3 . . ?
C14 C13 H13A 111.3 . . ?
O2 C13 H13B 111.3 . . ?
C14 C13 H13B 111.3 . . ?
H13A C13 H13B 109.2 . . ?
C15 C14 N3 116.8(18) . . ?
C15 C14 C13 103.0(19) . . ?
N3 C14 C13 103.9(16) . . ?
C15 C14 H14 110.8 . . ?
N3 C14 H14 110.8 . . ?
C13 C14 H14 110.8 . . ?
C14 C15 C16A 104(2) . . ?
C14 C15 C17A 121(2) . . ?
C16A C15 C17A 98(3) . . ?
C14 C15 C17B 122(3) . . ?
C14 C15 C16B 127(2) . . ?
C17B C15 C16B 90(3) . . ?
C19 C18 F3 108(3) . . ?
C19 C18 F2 116(3) . . ?
F3 C18 F2 114(3) . . ?
C19 C18 F1 114(3) . . ?
F3 C18 F1 109(2) . . ?
F2 C18 F1 95(3) . . ?
C18 C19 F5 103(2) . . ?
C18 C19 C20 122(2) . . ?
F5 C19 C20 115.8(15) . . ?
C18 C19 F4 98(2) . . ?
F5 C19 F4 107.4(14) . . ?
C20 C19 F4 108.5(18) . . ?
F6 C20 F7 107.5(12) . . ?
F6 C20 C19 106.6(13) . . ?
F7 C20 C19 102.0(15) . . ?
F6 C20 C21 113.0(12) . . ?
F7 C20 C21 108.8(11) . . ?
C19 C20 C21 118.0(15) . . ?
O3 C21 C22 129.1(12) . . ?
O3 C21 C20 112.4(11) . . ?
C22 C21 C20 118.4(12) . . ?
C21 C22 C23 121.6(12) . . ?
C21 C22 H22 119.2 . . ?
C23 C22 H22 119.2 . . ?
O4 C23 C22 123.7(10) . . ?
O4 C23 C24 116.5(10) . . ?
C22 C23 C24 119.8(11) . . ?
C29 C24 C25 119.6(11) . . ?
C29 C24 C23 123.9(10) . . ?
C25 C24 C23 116.5(11) . . ?
C26 C25 C24 118.0(11) . . ?
C26 C25 H25 121.0 . . ?
C24 C25 H25 121.0 . . ?
C27 C26 C25 121.7(11) . . ?
C27 C26 C30 118.7(11) . . ?
C25 C26 C30 119.6(11) . . ?
C26 C27 C28 121.4(11) . . ?
C26 C27 H27 119.3 . . ?
C28 C27 H27 119.3 . . ?
C29 C28 C27 118.1(11) . . ?
C29 C28 C36 120.4(10) . . ?
C27 C28 C36 121.5(11) . . ?
C28 C29 C24 121.1(11) . . ?
C28 C29 H29 119.5 . . ?
C24 C29 H29 119.5 . . ?
O5 C30 C31 124.9(11) . . ?
O5 C30 C26 114.9(10) . . ?
C31 C30 C26 120.0(10) . . ?
C30 C31 C32 122.8(11) . . ?
C30 C31 H31 118.6 . . ?
C32 C31 H31 118.6 . . ?
O6 C32 C31 129.6(12) . . ?
O6 C32 C33 115.5(11) . . ?
C31 C32 C33 115.0(12) . . ?
F8 C33 F9 105.9(13) . . ?
F8 C33 C32 114.5(11) . . ?
F9 C33 C32 110.6(12) . . ?
F8 C33 C34 108.8(14) . . ?
F9 C33 C34 102.3(12) . . ?
C32 C33 C34 113.8(15) . . ?
F11 C34 F10 105(2) . . ?
F11 C34 C33 112.4(16) . . ?
F10 C34 C33 103.7(15) . . ?
F11 C34 C35 109.4(18) . . ?
F10 C34 C35 106.6(18) . . ?
C33 C34 C35 119(2) . . ?
F12 C35 F13 111(3) . . ?
F12 C35 F14 113(2) . . ?
F13 C35 F14 104(2) . . ?
F12 C35 C34 114(2) . . ?
F13 C35 C34 106(2) . . ?
F14 C35 C34 108(2) . . ?
O7 C36 C37 124.3(12) . . ?
O7 C36 C28 116.4(11) . . ?
C37 C36 C28 119.2(11) . . ?
C38 C37 C36 122.3(12) . . ?
C38 C37 H37 118.8 . . ?
C36 C37 H37 118.8 . . ?
O8 C38 C37 127.7(12) . . ?
O8 C38 C39 112.7(11) . . ?
C37 C38 C39 119.5(12) . . ?
F15 C39 F16 107.3(10) . . ?
F15 C39 C38 112.5(11) . . ?
F16 C39 C38 111.1(10) . . ?
F15 C39 C40 105.6(10) . . ?
F16 C39 C40 107.4(11) . . ?
C38 C39 C40 112.6(11) . . ?
F17 C40 F18 110.0(13) . . ?
F17 C40 C41 108.9(12) . . ?
F18 C40 C41 106.1(12) . . ?
F17 C40 C39 108.1(11) . . ?
F18 C40 C39 106.5(11) . . ?
C41 C40 C39 117.1(14) . . ?
F19 C41 F20 112.4(14) . . ?
F19 C41 F21 106.9(18) . . ?
F20 C41 F21 104.3(13) . . ?
F19 C41 C40 112.7(13) . . ?
F20 C41 C40 111.8(17) . . ?
F21 C41 C40 108.0(12) . . ?
F23 C42 F22 109.3(14) . . ?
F23 C42 F24 107.0(13) . . ?
F22 C42 F24 104.4(12) . . ?
F23 C42 C43 115.4(14) . . ?
F22 C42 C43 111.6(13) . . ?
F24 C42 C43 108.5(14) . . ?
F25 C43 F26 104.5(11) . . ?
F25 C43 C42 109.5(11) . . ?
F26 C43 C42 107.8(14) . . ?
F25 C43 C44 107.3(14) . . ?
F26 C43 C44 105.9(11) . . ?
C42 C43 C44 120.6(12) . . ?
F27 C44 F28 107.1(11) . . ?
F27 C44 C45 109.5(11) . . ?
F28 C44 C45 111.7(11) . . ?
F27 C44 C43 106.3(11) . . ?
F28 C44 C43 106.8(11) . . ?
C45 C44 C43 115.0(12) . . ?
O9 C45 C46 128.3(12) . . ?
O9 C45 C44 115.8(11) . . ?
C46 C45 C44 115.8(12) . . ?
C45 C46 C47 122.4(11) . . ?
C45 C46 H46 118.8 . . ?
C47 C46 H46 118.8 . . ?
O10 C47 C46 125.4(10) . . ?
O10 C47 C48 115.6(10) . . ?
C46 C47 C48 118.7(10) . . ?
C53 C48 C49 118.2(10) . . ?
C53 C48 C47 120.6(10) . . ?
C49 C48 C47 121.1(10) . . ?
C48 C49 C50 121.8(11) . . ?
C48 C49 H49 119.1 . . ?
C50 C49 H49 119.1 . . ?
C49 C50 C51 117.0(10) . . ?
C49 C50 C54 120.2(11) . . ?
C51 C50 C54 122.9(10) . . ?
C52 C51 C50 122.1(11) . . ?
C52 C51 H51 118.9 . . ?
C50 C51 H51 118.9 . . ?
C53 C52 C51 116.9(11) . . ?
C53 C52 C60 123.4(10) . . ?
C51 C52 C60 119.6(10) . . ?
C48 C53 C52 123.8(11) . . ?
C48 C53 H53 118.1 . . ?
C52 C53 H53 118.1 . . ?
O11 C54 C55 123.0(11) . . ?
O11 C54 C50 116.6(10) . . ?
C55 C54 C50 120.2(11) . . ?
C56 C55 C54 122.0(12) . . ?
C56 C55 H55 119.0 . . ?
C54 C55 H55 119.0 . . ?
O12 C56 C55 129.5(11) . . ?
O12 C56 C57 111.2(10) . . ?
C55 C56 C57 119.2(11) . . ?
F29 C57 F30 108.0(9) . . ?
F29 C57 C56 111.1(11) . . ?
F30 C57 C56 111.6(10) . . ?
F29 C57 C58 107.9(11) . . ?
F30 C57 C58 104.1(11) . . ?
C56 C57 C58 113.7(10) . . ?
F31 C58 F32 107.1(12) . . ?
F31 C58 C59 108.9(12) . . ?
F32 C58 C59 107.7(14) . . ?
F31 C58 C57 107.1(13) . . ?
F32 C58 C57 107.7(11) . . ?
C59 C58 C57 117.9(12) . . ?
F33 C59 F35 110.2(15) . . ?
F33 C59 F34 108.3(13) . . ?
F35 C59 F34 107.0(14) . . ?
F33 C59 C58 110.2(14) . . ?
F35 C59 C58 111.5(13) . . ?
F34 C59 C58 109.5(14) . . ?
O13 C60 C61 122.9(11) . . ?
O13 C60 C52 118.4(10) . . ?
C61 C60 C52 118.6(11) . . ?
C62 C61 C60 124.0(12) . . ?
C62 C61 H61 118.0 . . ?
C60 C61 H61 118.0 . . ?
O14 C62 C61 126.0(12) . . ?
O14 C62 C63 114.4(11) . . ?
C61 C62 C63 119.6(12) . . ?
F36 C63 F37 103.3(14) . . ?
F36 C63 C64 109.8(16) . . ?
F37 C63 C64 109.4(15) . . ?
F36 C63 C62 111.0(13) . . ?
F37 C63 C62 109.6(13) . . ?
C64 C63 C62 113.3(15) . . ?
F39 C64 F38 110(2) . . ?
F39 C64 C63 112(2) . . ?
F38 C64 C63 109.7(15) . . ?
F39 C64 C65 103.6(18) . . ?
F38 C64 C65 103(2) . . ?
C63 C64 C65 118(2) . . ?
F42 C65 F41 104(3) . . ?
F42 C65 F40 104(3) . . ?
F41 C65 F40 109(2) . . ?
F42 C65 C64 112(2) . . ?
F41 C65 C64 114(3) . . ?
F40 C65 C64 113(2) . . ?
C69 C67 C68A 100(2) . . ?
C69 C67 C66A 118(2) . . ?
C68A C67 C66A 112(3) . . ?
C69 C67 C66B 128(3) . . ?
C69 C67 C68B 118(3) . . ?
C66B C67 C68B 90(3) . . ?
C70 C69 C67 101.5(19) . . ?
C70 C69 N4 102.8(14) . . ?
C67 C69 N4 115.7(16) . . ?
C70 C69 H69 112.0 . . ?
C67 C69 H69 112.0 . . ?
N4 C69 H69 112.0 . . ?
C69 C70 O15 107.6(16) . . ?
C69 C70 H70A 110.2 . . ?
O15 C70 H70A 110.2 . . ?
C69 C70 H70B 110.2 . . ?
O15 C70 H70B 110.2 . . ?
H70A C70 H70B 108.5 . . ?
N4 C71 O15 119.7(15) . . ?
N4 C71 C72 123.3(13) . . ?
O15 C71 C72 116.7(14) . . ?
N5 C72 C73 121.8(14) . . ?
N5 C72 C71 114.4(12) . . ?
C73 C72 C71 123.7(14) . . ?
C74 C73 C72 116.8(15) . . ?
C74 C73 H73 121.6 . . ?
C72 C73 H73 121.6 . . ?
C75 C74 C73 121.8(14) . . ?
C75 C74 H74 119.1 . . ?
C73 C74 H74 119.1 . . ?
C74 C75 C76 119.8(14) . . ?
C74 C75 H75 120.1 . . ?
C76 C75 H75 120.1 . . ?
N5 C76 C75 120.7(14) . . ?
N5 C76 C77 112.8(11) . . ?
C75 C76 C77 126.3(13) . . ?
N6 C77 O16 120.0(14) . . ?
N6 C77 C76 123.3(12) . . ?
O16 C77 C76 116.7(12) . . ?
O16 C78 C79 105.7(12) . . ?
O16 C78 H78A 110.6 . . ?
C79 C78 H78A 110.6 . . ?
O16 C78 H78B 110.6 . . ?
C79 C78 H78B 110.6 . . ?
H78A C78 H78B 108.7 . . ?
N6 C79 C80 114.3(12) . . ?
N6 C79 C78 101.3(12) . . ?
C80 C79 C78 116.7(13) . . ?
N6 C79 H79 108.0 . . ?
C80 C79 H79 108.0 . . ?
C78 C79 H79 108.0 . . ?
C82 C80 C81 113.2(15) . . ?
C82 C80 C79 111.9(14) . . ?
C81 C80 C79 112.1(16) . . ?
C82 C80 H80 106.4 . . ?
C81 C80 H80 106.4 . . ?
C79 C80 H80 106.4 . . ?
C80 C81 H81A 109.5 . . ?
C80 C81 H81B 109.5 . . ?
H81A C81 H81B 109.5 . . ?
C80 C81 H81C 109.5 . . ?
H81A C81 H81C 109.5 . . ?
H81B C81 H81C 109.5 . . ?
C80 C82 H82A 109.5 . . ?
C80 C82 H82B 109.5 . . ?
H82A C82 H82B 109.5 . . ?
C80 C82 H82C 109.5 . . ?
H82A C82 H82C 109.5 . . ?
H82B C82 H82C 109.5 . . ?
C88 C83 C84 115.1(18) . . ?
C88 C83 C89 126(2) . . ?
C84 C83 C89 119.0(19) . . ?
C85 C84 C83 120.2(18) . . ?
C85 C84 H84 119.9 . . ?
C83 C84 H84 119.9 . . ?
C84 C85 C86 122.2(19) . . ?
C84 C85 H85 118.9 . . ?
C86 C85 H85 118.9 . . ?
C87 C86 C85 118(2) . . ?
C87 C86 H86 120.8 . . ?
C85 C86 H86 120.8 . . ?
C86 C87 C88 120(2) . . ?
C86 C87 H87 120.0 . . ?
C88 C87 H87 120.0 . . ?
C83 C88 C87 123.9(19) . . ?
C83 C88 H88 118.0 . . ?
C87 C88 H88 118.0 . . ?
C83 C89 H89A 109.5 . . ?
C83 C89 H89B 109.5 . . ?
H89A C89 H89B 109.5 . . ?
C83 C89 H89C 109.5 . . ?
H89A C89 H89C 109.5 . . ?
H89B C89 H89C 109.5 . . ?

loop_
_geom_bond_atom_site_label_1
_geom_bond_atom_site_label_2
_geom_bond_distance
_geom_bond_site_symmetry_2
_geom_bond_publ_flag
Tb1 O9 2.319(9) . ?
Tb1 O10 2.323(8) . ?
Tb1 O3 2.368(9) . ?
Tb1 O8 2.393(9) 4_565 ?
Tb1 O7 2.403(8) 4_565 ?
Tb1 O4 2.446(8) . ?
Tb1 N1 2.549(9) . ?
Tb1 N2 2.591(9) . ?
Tb1 N3 2.605(13) . ?
Tb2 O6 2.322(9) . ?
Tb2 O5 2.363(8) . ?
Tb2 O12 2.393(8) . ?
Tb2 O11 2.395(8) . ?
Tb2 O13 2.397(8) 3_655 ?
Tb2 O14 2.423(8) 3_655 ?
Tb2 N6 2.524(10) . ?
Tb2 N5 2.551(10) . ?
Tb2 N4 2.638(12) . ?
F1 C18 1.48(4) . ?
F2 C18 1.42(3) . ?
F3 C18 1.32(4) . ?
F4 C19 1.58(2) . ?
F5 C19 1.35(2) . ?
F6 C20 1.345(14) . ?
F7 C20 1.377(17) . ?
F8 C33 1.322(16) . ?
F9 C33 1.366(16) . ?
F10 C34 1.41(2) . ?
F11 C34 1.34(2) . ?
F12 C35 1.24(3) . ?
F13 C35 1.30(2) . ?
F14 C35 1.31(3) . ?
F15 C39 1.347(15) . ?
F16 C39 1.350(13) . ?
F17 C40 1.328(16) . ?
F18 C40 1.356(16) . ?
F19 C41 1.281(18) . ?
F20 C41 1.306(19) . ?
F21 C41 1.366(18) . ?
F22 C42 1.369(17) . ?
F23 C42 1.271(16) . ?
F24 C42 1.374(16) . ?
F25 C43 1.370(16) . ?
F26 C43 1.370(15) . ?
F27 C44 1.359(14) . ?
F28 C44 1.360(16) . ?
F29 C57 1.308(14) . ?
F30 C57 1.375(13) . ?
F31 C58 1.303(16) . ?
F32 C58 1.369(17) . ?
F33 C59 1.309(18) . ?
F34 C59 1.314(17) . ?
F35 C59 1.311(18) . ?
F36 C63 1.348(18) . ?
F37 C63 1.406(17) . ?
F38 C64 1.34(2) . ?
F39 C64 1.23(2) . ?
F40 C65 1.35(3) . ?
F41 C65 1.32(3) . ?
F42 C65 1.31(3) . ?
O1 C6 1.353(15) . ?
O1 C5 1.431(19) . ?
O2 C12 1.340(17) . ?
O2 C13 1.37(2) . ?
O3 C21 1.265(15) . ?
O4 C23 1.243(13) . ?
O5 C30 1.251(13) . ?
O6 C32 1.226(15) . ?
O7 C36 1.279(14) . ?
O8 C38 1.288(15) . ?
O9 C45 1.264(15) . ?
O10 C47 1.274(14) . ?
O11 C54 1.257(13) . ?
O12 C56 1.251(14) . ?
O13 C60 1.251(13) . ?
O14 C62 1.257(14) . ?
O15 C71 1.332(18) . ?
O15 C70 1.53(2) . ?
O16 C77 1.340(14) . ?
O16 C78 1.413(19) . ?
N1 C6 1.231(16) . ?
N1 C4 1.483(15) . ?
N2 C11 1.335(17) . ?
N2 C7 1.337(16) . ?
N3 C12 1.276(19) . ?
N3 C14 1.466(18) . ?
N4 C71 1.259(17) . ?
N4 C69 1.492(17) . ?
N5 C72 1.322(17) . ?
N5 C76 1.377(16) . ?
N6 C77 1.251(16) . ?
N6 C79 1.461(17) . ?
C1 C2 1.523(18) . ?
C1 H1A 0.9800 . ?
C1 H1B 0.9800 . ?
C1 H1C 0.9800 . ?
C2 C4 1.500(18) . ?
C2 C3 1.524(18) . ?
C2 H2 1.0000 . ?
C3 H3A 0.9800 . ?
C3 H3B 0.9800 . ?
C3 H3C 0.9800 . ?
C4 C5 1.54(2) . ?
C4 H4 1.0000 . ?
C5 H5A 0.9900 . ?
C5 H5B 0.9900 . ?
C6 C7 1.48(2) . ?
C7 C8 1.374(18) . ?
C8 C9 1.37(2) . ?
C8 H8 0.9500 . ?
C9 C10 1.35(2) . ?
C9 H9 0.9500 . ?
C10 C11 1.369(19) . ?
C10 H10 0.9500 . ?
C11 C12 1.47(2) . ?
C13 C14 1.57(3) . ?
C13 H13A 0.9900 . ?
C13 H13B 0.9900 . ?
C14 C15 1.46(3) . ?
C14 H14 1.0000 . ?
C15 C16A 1.50(3) . ?
C15 C17A 1.51(2) . ?
C15 C17B 1.52(3) . ?
C15 C16B 1.55(3) . ?
C18 C19 1.31(3) . ?
C19 C20 1.47(2) . ?
C20 C21 1.508(19) . ?
C21 C22 1.345(17) . ?
C22 C23 1.435(16) . ?
C22 H22 0.9500 . ?
C23 C24 1.509(15) . ?
C24 C29 1.383(16) . ?
C24 C25 1.421(16) . ?
C25 C26 1.373(16) . ?
C25 H25 0.9500 . ?
C26 C27 1.346(16) . ?
C26 C30 1.517(16) . ?
C27 C28 1.398(16) . ?
C27 H27 0.9500 . ?
C28 C29 1.378(16) . ?
C28 C36 1.499(17) . ?
C29 H29 0.9500 . ?
C30 C31 1.404(16) . ?
C31 C32 1.411(17) . ?
C31 H31 0.9500 . ?
C32 C33 1.504(18) . ?
C33 C34 1.52(2) . ?
C34 C35 1.53(3) . ?
C36 C37 1.398(17) . ?
C37 C38 1.372(17) . ?
C37 H37 0.9500 . ?
C38 C39 1.511(17) . ?
C39 C40 1.568(19) . ?
C40 C41 1.49(2) . ?
C42 C43 1.44(2) . ?
C43 C44 1.54(2) . ?
C44 C45 1.522(18) . ?
C45 C46 1.408(16) . ?
C46 C47 1.419(15) . ?
C46 H46 0.9500 . ?
C47 C48 1.480(15) . ?
C48 C53 1.361(15) . ?
C48 C49 1.379(15) . ?
C49 C50 1.405(15) . ?
C49 H49 0.9500 . ?
C50 C51 1.406(16) . ?
C50 C54 1.475(15) . ?
C51 C52 1.387(15) . ?
C51 H51 0.9500 . ?
C52 C53 1.382(15) . ?
C52 C60 1.486(16) . ?
C53 H53 0.9500 . ?
C54 C55 1.397(16) . ?
C55 C56 1.379(17) . ?
C55 H55 0.9500 . ?
C56 C57 1.541(17) . ?
C57 C58 1.56(2) . ?
C58 C59 1.52(2) . ?
C60 C61 1.426(16) . ?
C61 C62 1.370(17) . ?
C61 H61 0.9500 . ?
C62 C63 1.505(19) . ?
C63 C64 1.44(2) . ?
C64 C65 1.52(3) . ?
C66A C67 1.52(2) . ?
C68A C67 1.50(2) . ?
C66B C67 1.54(3) . ?
C68B C67 1.57(3) . ?
C67 C69 1.49(3) . ?
C69 C70 1.44(3) . ?
C69 H69 1.0000 . ?
C70 H70A 0.9900 . ?
C70 H70B 0.9900 . ?
C71 C72 1.440(19) . ?
C72 C73 1.42(2) . ?
C73 C74 1.38(2) . ?
C73 H73 0.9500 . ?
C74 C75 1.32(2) . ?
C74 H74 0.9500 . ?
C75 C76 1.382(18) . ?
C75 H75 0.9500 . ?
C76 C77 1.46(2) . ?
C78 C79 1.535(19) . ?
C78 H78A 0.9900 . ?
C78 H78B 0.9900 . ?
C79 C80 1.50(2) . ?
C79 H79 1.0000 . ?
C80 C82 1.48(2) . ?
C80 C81 1.48(2) . ?
C80 H80 1.0000 . ?
C81 H81A 0.9800 . ?
C81 H81B 0.9800 . ?
C81 H81C 0.9800 . ?
C82 H82A 0.9800 . ?
C82 H82B 0.9800 . ?
C82 H82C 0.9800 . ?
C83 C88 1.34(3) . ?
C83 C84 1.46(2) . ?
C83 C89 1.47(2) . ?
C84 C85 1.32(2) . ?
C84 H84 0.9500 . ?
C85 C86 1.37(2) . ?
C85 H85 0.9500 . ?
C86 C87 1.36(3) . ?
C86 H86 0.9500 . ?
C87 C88 1.36(3) . ?
C87 H87 0.9500 . ?
C88 H88 0.9500 . ?
C89 H89A 0.9800 . ?
C89 H89B 0.9800 . ?
C89 H89C 0.9800 . ?

loop_
_geom_torsion_atom_site_label_1
_geom_torsion_atom_site_label_2
_geom_torsion_atom_site_label_3
_geom_torsion_atom_site_label_4
_geom_torsion
_geom_torsion_site_symmetry_1
_geom_torsion_site_symmetry_2
_geom_torsion_site_symmetry_3
_geom_torsion_site_symmetry_4
_geom_torsion_publ_flag
C6 N1 C4 C2 -112.4(13) . . . . ?
Tb1 N1 C4 C2 82.4(12) . . . . ?
C6 N1 C4 C5 12.7(14) . . . . ?
Tb1 N1 C4 C5 -152.5(10) . . . . ?
C1 C2 C4 N1 -166.9(11) . . . . ?
C3 C2 C4 N1 66.5(14) . . . . ?
C1 C2 C4 C5 77.6(16) . . . . ?
C3 C2 C4 C5 -49.0(17) . . . . ?
C6 O1 C5 C4 14.4(15) . . . . ?
N1 C4 C5 O1 -16.5(14) . . . . ?
C2 C4 C5 O1 104.2(14) . . . . ?
C4 N1 C6 O1 -4.3(16) . . . . ?
Tb1 N1 C6 O1 163.2(9) . . . . ?
C4 N1 C6 C7 177.6(11) . . . . ?
Tb1 N1 C6 C7 -15.0(17) . . . . ?
C5 O1 C6 N1 -7.1(17) . . . . ?
C5 O1 C6 C7 171.2(12) . . . . ?
C11 N2 C7 C8 1.8(18) . . . . ?
Tb1 N2 C7 C8 -172.0(10) . . . . ?
C11 N2 C7 C6 -177.4(11) . . . . ?
Tb1 N2 C7 C6 8.8(14) . . . . ?
N1 C6 C7 N2 4.1(18) . . . . ?
O1 C6 C7 N2 -174.1(11) . . . . ?
N1 C6 C7 C8 -175.0(13) . . . . ?
O1 C6 C7 C8 7(2) . . . . ?
N2 C7 C8 C9 0(2) . . . . ?
C6 C7 C8 C9 178.6(14) . . . . ?
C7 C8 C9 C10 0(2) . . . . ?
C8 C9 C10 C11 -2(2) . . . . ?
C7 N2 C11 C10 -3.3(19) . . . . ?
Tb1 N2 C11 C10 170.5(10) . . . . ?
C7 N2 C11 C12 175.5(12) . . . . ?
Tb1 N2 C11 C12 -10.7(15) . . . . ?
C9 C10 C11 N2 3(2) . . . . ?
C9 C10 C11 C12 -175.3(15) . . . . ?
C14 N3 C12 O2 3.5(19) . . . . ?
Tb1 N3 C12 O2 -177.2(12) . . . . ?
C14 N3 C12 C11 -177.5(14) . . . . ?
Tb1 N3 C12 C11 1.9(19) . . . . ?
C13 O2 C12 N3 -13(3) . . . . ?
C13 O2 C12 C11 168.0(18) . . . . ?
N2 C11 C12 N3 6(2) . . . . ?
C10 C11 C12 N3 -175.4(14) . . . . ?
N2 C11 C12 O2 -175.2(13) . . . . ?
C10 C11 C12 O2 4(2) . . . . ?
C12 O2 C13 C14 15(2) . . . . ?
C12 N3 C14 C15 -107(2) . . . . ?
Tb1 N3 C14 C15 74(2) . . . . ?
C12 N3 C14 C13 6.0(18) . . . . ?
Tb1 N3 C14 C13 -173.2(13) . . . . ?
O2 C13 C14 C15 110(2) . . . . ?
O2 C13 C14 N3 -13(2) . . . . ?
N3 C14 C15 C16A -76(3) . . . . ?
C13 C14 C15 C16A 171(2) . . . . ?
N3 C14 C15 C17A 33(4) . . . . ?
C13 C14 C15 C17A -81(3) . . . . ?
N3 C14 C15 C17B -22(4) . . . . ?
C13 C14 C15 C17B -136(3) . . . . ?
N3 C14 C15 C16B -142(5) . . . . ?
C13 C14 C15 C16B 105(5) . . . . ?
F3 C18 C19 F5 -77(2) . . . . ?
F2 C18 C19 F5 52(4) . . . . ?
F1 C18 C19 F5 162(2) . . . . ?
F3 C18 C19 C20 55(4) . . . . ?
F2 C18 C19 C20 -176(2) . . . . ?
F1 C18 C19 C20 -66(4) . . . . ?
F3 C18 C19 F4 173.0(19) . . . . ?
F2 C18 C19 F4 -58(4) . . . . ?
F1 C18 C19 F4 52(3) . . . . ?
C18 C19 C20 F6 59(3) . . . . ?
F5 C19 C20 F6 -174.6(17) . . . . ?
F4 C19 C20 F6 -53.8(18) . . . . ?
C18 C19 C20 F7 172(3) . . . . ?
F5 C19 C20 F7 -62(2) . . . . ?
F4 C19 C20 F7 58.7(15) . . . . ?
C18 C19 C20 C21 -69(3) . . . . ?
F5 C19 C20 C21 57(3) . . . . ?
F4 C19 C20 C21 177.8(13) . . . . ?
Tb1 O3 C21 C22 -9(2) . . . . ?
Tb1 O3 C21 C20 174.5(9) . . . . ?
F6 C20 C21 O3 179.5(12) . . . . ?
F7 C20 C21 O3 60.2(15) . . . . ?
C19 C20 C21 O3 -55.3(18) . . . . ?
F6 C20 C21 C22 2.4(19) . . . . ?
F7 C20 C21 C22 -116.9(13) . . . . ?
C19 C20 C21 C22 127.7(16) . . . . ?
O3 C21 C22 C23 -7(2) . . . . ?
C20 C21 C22 C23 169.6(12) . . . . ?
Tb1 O4 C23 C22 -6.3(18) . . . . ?
Tb1 O4 C23 C24 174.3(7) . . . . ?
C21 C22 C23 O4 13.9(19) . . . . ?
C21 C22 C23 C24 -166.7(11) . . . . ?
O4 C23 C24 C29 154.0(11) . . . . ?
C22 C23 C24 C29 -25.4(16) . . . . ?
O4 C23 C24 C25 -24.5(14) . . . . ?
C22 C23 C24 C25 156.0(11) . . . . ?
C29 C24 C25 C26 1.0(16) . . . . ?
C23 C24 C25 C26 179.6(10) . . . . ?
C24 C25 C26 C27 -1.3(17) . . . . ?
C24 C25 C26 C30 -178.8(10) . . . . ?
C25 C26 C27 C28 2.1(18) . . . . ?
C30 C26 C27 C28 179.6(10) . . . . ?
C26 C27 C28 C29 -2.4(17) . . . . ?
C26 C27 C28 C36 178.1(11) . . . . ?
C27 C28 C29 C24 2.0(17) . . . . ?
C36 C28 C29 C24 -178.5(10) . . . . ?
C25 C24 C29 C28 -1.4(16) . . . . ?
C23 C24 C29 C28 -179.9(10) . . . . ?
Tb2 O5 C30 C31 7.6(18) . . . . ?
Tb2 O5 C30 C26 -176.7(7) . . . . ?
C27 C26 C30 O5 -40.8(15) . . . . ?
C25 C26 C30 O5 136.7(11) . . . . ?
C27 C26 C30 C31 135.0(12) . . . . ?
C25 C26 C30 C31 -47.4(16) . . . . ?
O5 C30 C31 C32 6.5(19) . . . . ?
C26 C30 C31 C32 -168.9(11) . . . . ?
Tb2 O6 C32 C31 -10(2) . . . . ?
Tb2 O6 C32 C33 169.2(9) . . . . ?
C30 C31 C32 O6 -5(2) . . . . ?
C30 C31 C32 C33 175.3(12) . . . . ?
O6 C32 C33 F8 -141.9(14) . . . . ?
C31 C32 C33 F8 37(2) . . . . ?
O6 C32 C33 F9 -22.4(18) . . . . ?
C31 C32 C33 F9 157.0(12) . . . . ?
O6 C32 C33 C34 92.1(17) . . . . ?
C31 C32 C33 C34 -88.5(16) . . . . ?
F8 C33 C34 F11 -167.5(15) . . . . ?
F9 C33 C34 F11 80.7(18) . . . . ?
C32 C33 C34 F11 -39(2) . . . . ?
F8 C33 C34 F10 -54.8(19) . . . . ?
F9 C33 C34 F10 -166.6(15) . . . . ?
C32 C33 C34 F10 74.1(19) . . . . ?
F8 C33 C34 C35 63(2) . . . . ?
F9 C33 C34 C35 -49(2) . . . . ?
C32 C33 C34 C35 -168.1(17) . . . . ?
F11 C34 C35 F12 -171(2) . . . . ?
F10 C34 C35 F12 76(3) . . . . ?
C33 C34 C35 F12 -40(3) . . . . ?
F11 C34 C35 F13 -49(3) . . . . ?
F10 C34 C35 F13 -162(2) . . . . ?
C33 C34 C35 F13 82(3) . . . . ?
F11 C34 C35 F14 62(3) . . . . ?
F10 C34 C35 F14 -51(3) . . . . ?
C33 C34 C35 F14 -167.0(19) . . . . ?
Tb1 O7 C36 C37 24.3(17) 3_655 . . . ?
Tb1 O7 C36 C28 -158.5(8) 3_655 . . . ?
C29 C28 C36 O7 -31.9(15) . . . . ?
C27 C28 C36 O7 147.6(11) . . . . ?
C29 C28 C36 C37 145.5(11) . . . . ?
C27 C28 C36 C37 -35.0(16) . . . . ?
O7 C36 C37 C38 1.4(19) . . . . ?
C28 C36 C37 C38 -175.8(11) . . . . ?
Tb1 O8 C38 C37 -14.7(19) 3_655 . . . ?
Tb1 O8 C38 C39 168.5(7) 3_655 . . . ?
C36 C37 C38 O8 -6(2) . . . . ?
C36 C37 C38 C39 170.7(11) . . . . ?
O8 C38 C39 F15 169.5(10) . . . . ?
C37 C38 C39 F15 -7.6(16) . . . . ?
O8 C38 C39 F16 49.2(14) . . . . ?
C37 C38 C39 F16 -127.9(12) . . . . ?
O8 C38 C39 C40 -71.3(13) . . . . ?
C37 C38 C39 C40 111.6(13) . . . . ?
F15 C39 C40 F17 81.6(13) . . . . ?
F16 C39 C40 F17 -164.1(11) . . . . ?
C38 C39 C40 F17 -41.5(15) . . . . ?
F15 C39 C40 F18 -160.2(11) . . . . ?
F16 C39 C40 F18 -46.0(14) . . . . ?
C38 C39 C40 F18 76.6(14) . . . . ?
F15 C39 C40 C41 -41.7(15) . . . . ?
F16 C39 C40 C41 72.6(15) . . . . ?
C38 C39 C40 C41 -164.8(12) . . . . ?
F17 C40 C41 F19 -166.2(15) . . . . ?
F18 C40 C41 F19 75.5(19) . . . . ?
C39 C40 C41 F19 -43(2) . . . . ?
F17 C40 C41 F20 65.9(17) . . . . ?
F18 C40 C41 F20 -52.4(17) . . . . ?
C39 C40 C41 F20 -171.1(12) . . . . ?
F17 C40 C41 F21 -48.3(18) . . . . ?
F18 C40 C41 F21 -166.6(13) . . . . ?
C39 C40 C41 F21 74.7(17) . . . . ?
F23 C42 C43 F25 168.8(13) . . . . ?
F22 C42 C43 F25 -65.7(15) . . . . ?
F24 C42 C43 F25 48.8(16) . . . . ?
F23 C42 C43 F26 55.6(16) . . . . ?
F22 C42 C43 F26 -178.9(10) . . . . ?
F24 C42 C43 F26 -64.4(14) . . . . ?
F23 C42 C43 C44 -66.1(19) . . . . ?
F22 C42 C43 C44 59.4(17) . . . . ?
F24 C42 C43 C44 173.9(12) . . . . ?
F25 C43 C44 F27 72.5(13) . . . . ?
F26 C43 C44 F27 -176.3(11) . . . . ?
C42 C43 C44 F27 -53.7(17) . . . . ?
F25 C43 C44 F28 -41.7(14) . . . . ?
F26 C43 C44 F28 69.6(14) . . . . ?
C42 C43 C44 F28 -167.8(12) . . . . ?
F25 C43 C44 C45 -166.2(11) . . . . ?
F26 C43 C44 C45 -54.9(16) . . . . ?
C42 C43 C44 C45 67.6(17) . . . . ?
Tb1 O9 C45 C46 -6(2) . . . . ?
Tb1 O9 C45 C44 178.3(8) . . . . ?
F27 C44 C45 O9 44.3(16) . . . . ?
F28 C44 C45 O9 162.8(11) . . . . ?
C43 C44 C45 O9 -75.3(15) . . . . ?
F27 C44 C45 C46 -131.9(12) . . . . ?
F28 C44 C45 C46 -13.4(16) . . . . ?
C43 C44 C45 C46 108.5(14) . . . . ?
O9 C45 C46 C47 -4(2) . . . . ?
C44 C45 C46 C47 171.1(11) . . . . ?
Tb1 O10 C47 C46 6.3(18) . . . . ?
Tb1 O10 C47 C48 -179.2(7) . . . . ?
C45 C46 C47 O10 4.4(18) . . . . ?
C45 C46 C47 C48 -169.9(10) . . . . ?
O10 C47 C48 C53 -43.3(15) . . . . ?
C46 C47 C48 C53 131.5(11) . . . . ?
O10 C47 C48 C49 137.4(11) . . . . ?
C46 C47 C48 C49 -47.8(15) . . . . ?
C53 C48 C49 C50 1.9(16) . . . . ?
C47 C48 C49 C50 -178.8(10) . . . . ?
C48 C49 C50 C51 -2.5(16) . . . . ?
C48 C49 C50 C54 177.7(10) . . . . ?
C49 C50 C51 C52 -0.7(16) . . . . ?
C54 C50 C51 C52 179.2(10) . . . . ?
C50 C51 C52 C53 4.1(16) . . . . ?
C50 C51 C52 C60 -178.6(10) . . . . ?
C49 C48 C53 C52 1.9(17) . . . . ?
C47 C48 C53 C52 -177.4(10) . . . . ?
C51 C52 C53 C48 -4.8(17) . . . . ?
C60 C52 C53 C48 178.0(10) . . . . ?
Tb2 O11 C54 C55 4(2) . . . . ?
Tb2 O11 C54 C50 179.0(8) . . . . ?
C49 C50 C54 O11 -18.4(16) . . . . ?
C51 C50 C54 O11 161.7(11) . . . . ?
C49 C50 C54 C55 156.6(11) . . . . ?
C51 C50 C54 C55 -23.2(17) . . . . ?
O11 C54 C55 C56 5(2) . . . . ?
C50 C54 C55 C56 -169.4(12) . . . . ?
Tb2 O12 C56 C55 -13(2) . . . . ?
Tb2 O12 C56 C57 163.3(8) . . . . ?
C54 C55 C56 O12 0(2) . . . . ?
C54 C55 C56 C57 -177.0(11) . . . . ?
O12 C56 C57 F29 51.8(14) . . . . ?
C55 C56 C57 F29 -131.1(12) . . . . ?
O12 C56 C57 F30 172.4(10) . . . . ?
C55 C56 C57 F30 -10.5(17) . . . . ?
O12 C56 C57 C58 -70.2(15) . . . . ?
C55 C56 C57 C58 106.9(14) . . . . ?
F29 C57 C58 F31 -50.9(14) . . . . ?
F30 C57 C58 F31 -165.5(10) . . . . ?
C56 C57 C58 F31 72.8(14) . . . . ?
F29 C57 C58 F32 -165.8(10) . . . . ?
F30 C57 C58 F32 79.6(12) . . . . ?
C56 C57 C58 F32 -42.1(15) . . . . ?
F29 C57 C58 C59 72.2(16) . . . . ?
F30 C57 C58 C59 -42.4(17) . . . . ?
C56 C57 C58 C59 -164.0(13) . . . . ?
F31 C58 C59 F33 70.7(17) . . . . ?
F32 C58 C59 F33 -173.5(12) . . . . ?
C57 C58 C59 F33 -51.5(18) . . . . ?
F31 C58 C59 F35 -166.6(14) . . . . ?
F32 C58 C59 F35 -50.8(18) . . . . ?
C57 C58 C59 F35 71.2(19) . . . . ?
F31 C58 C59 F34 -48.3(19) . . . . ?
F32 C58 C59 F34 67.5(16) . . . . ?
C57 C58 C59 F34 -170.6(13) . . . . ?
Tb2 O13 C60 C61 26.2(16) 4_565 . . . ?
Tb2 O13 C60 C52 -158.3(7) 4_565 . . . ?
C53 C52 C60 O13 145.4(11) . . . . ?
C51 C52 C60 O13 -31.6(15) . . . . ?
C53 C52 C60 C61 -38.9(16) . . . . ?
C51 C52 C60 C61 144.0(11) . . . . ?
O13 C60 C61 C62 1.2(18) . . . . ?
C52 C60 C61 C62 -174.2(11) . . . . ?
Tb2 O14 C62 C61 -18.3(19) 4_565 . . . ?
Tb2 O14 C62 C63 162.5(10) 4_565 . . . ?
C60 C61 C62 O14 -5(2) . . . . ?
C60 C61 C62 C63 174.6(13) . . . . ?
O14 C62 C63 F36 -156.1(13) . . . . ?
C61 C62 C63 F36 25(2) . . . . ?
O14 C62 C63 F37 -42.6(19) . . . . ?
C61 C62 C63 F37 138.2(14) . . . . ?
O14 C62 C63 C64 79.8(18) . . . . ?
C61 C62 C63 C64 -99.4(18) . . . . ?
F36 C63 C64 F39 168.0(16) . . . . ?
F37 C63 C64 F39 55(2) . . . . ?
C62 C63 C64 F39 -67(2) . . . . ?
F36 C63 C64 F38 -70(2) . . . . ?
F37 C63 C64 F38 177.4(16) . . . . ?
C62 C63 C64 F38 55(2) . . . . ?
F36 C63 C64 C65 48(3) . . . . ?
F37 C63 C64 C65 -65(3) . . . . ?
C62 C63 C64 C65 172.8(19) . . . . ?
F39 C64 C65 F42 168(3) . . . . ?
F38 C64 C65 F42 54(3) . . . . ?
C63 C64 C65 F42 -67(4) . . . . ?
F39 C64 C65 F41 -74(3) . . . . ?
F38 C64 C65 F41 171(2) . . . . ?
C63 C64 C65 F41 50(3) . . . . ?
F39 C64 C65 F40 51(3) . . . . ?
F38 C64 C65 F40 -63(3) . . . . ?
C63 C64 C65 F40 175(2) . . . . ?
C68A C67 C69 C70 172(2) . . . . ?
C66A C67 C69 C70 -67(3) . . . . ?
C66B C67 C69 C70 -132(4) . . . . ?
C68B C67 C69 C70 114(3) . . . . ?
C68A C67 C69 N4 -78(3) . . . . ?
C66A C67 C69 N4 44(3) . . . . ?
C66B C67 C69 N4 -22(4) . . . . ?
C68B C67 C69 N4 -136(3) . . . . ?
C71 N4 C69 C70 5(2) . . . . ?
Tb2 N4 C69 C70 -177.3(14) . . . . ?
C71 N4 C69 C67 -104.2(18) . . . . ?
Tb2 N4 C69 C67 73.1(19) . . . . ?
C67 C69 C70 O15 113(2) . . . . ?
N4 C69 C70 O15 -7(2) . . . . ?
C71 O15 C70 C69 6(2) . . . . ?
C69 N4 C71 O15 -1.8(19) . . . . ?
Tb2 N4 C71 O15 -179.7(10) . . . . ?
C69 N4 C71 C72 -175.8(13) . . . . ?
Tb2 N4 C71 C72 6.3(18) . . . . ?
C70 O15 C71 N4 -2(2) . . . . ?
C70 O15 C71 C72 172.0(16) . . . . ?
C76 N5 C72 C73 -0.4(18) . . . . ?
Tb2 N5 C72 C73 173.5(9) . . . . ?
C76 N5 C72 C71 174.6(11) . . . . ?
Tb2 N5 C72 C71 -11.4(14) . . . . ?
N4 C71 C72 N5 2.9(19) . . . . ?
O15 C71 C72 N5 -171.2(12) . . . . ?
N4 C71 C72 C73 177.9(14) . . . . ?
O15 C71 C72 C73 4(2) . . . . ?
N5 C72 C73 C74 -3(2) . . . . ?
C71 C72 C73 C74 -177.7(13) . . . . ?
C72 C73 C74 C75 6(2) . . . . ?
C73 C74 C75 C76 -6(2) . . . . ?
C72 N5 C76 C75 1.1(17) . . . . ?
Tb2 N5 C76 C75 -173.0(9) . . . . ?
C72 N5 C76 C77 -175.7(11) . . . . ?
Tb2 N5 C76 C77 10.2(13) . . . . ?
C74 C75 C76 N5 2(2) . . . . ?
C74 C75 C76 C77 178.3(13) . . . . ?
C79 N6 C77 O16 -6.6(16) . . . . ?
Tb2 N6 C77 O16 166.5(8) . . . . ?
C79 N6 C77 C76 173.7(12) . . . . ?
Tb2 N6 C77 C76 -13.2(17) . . . . ?
C78 O16 C77 N6 -5.5(17) . . . . ?
C78 O16 C77 C76 174.3(12) . . . . ?
N5 C76 C77 N6 1.9(18) . . . . ?
C75 C76 C77 N6 -174.7(13) . . . . ?
N5 C76 C77 O16 -177.8(10) . . . . ?
C75 C76 C77 O16 5.6(19) . . . . ?
C77 O16 C78 C79 14.2(15) . . . . ?
C77 N6 C79 C80 -112.0(14) . . . . ?
Tb2 N6 C79 C80 76.5(16) . . . . ?
C77 N6 C79 C78 14.4(15) . . . . ?
Tb2 N6 C79 C78 -157.1(10) . . . . ?
O16 C78 C79 N6 -17.6(15) . . . . ?
O16 C78 C79 C80 107.3(15) . . . . ?
N6 C79 C80 C82 62.7(16) . . . . ?
C78 C79 C80 C82 -55.2(19) . . . . ?
N6 C79 C80 C81 -168.9(14) . . . . ?
C78 C79 C80 C81 73.1(19) . . . . ?
C88 C83 C84 C85 -4(2) . . . . ?
C89 C83 C84 C85 179.5(16) . . . . ?
C83 C84 C85 C86 6(2) . . . . ?
C84 C85 C86 C87 -3(3) . . . . ?
C85 C86 C87 C88 -1(3) . . . . ?
C84 C83 C88 C87 -1(3) . . . . ?
C89 C83 C88 C87 175.9(18) . . . . ?
C86 C87 C88 C83 3(3) . . . . ?
